data_4131422
loop_
_publ_author_name
'Kumarasamy, Elango'
'Sanders, Samuel N.'
'Tayebjee, Murad J. Y.'
'Asadpoordarvish, Amir'
'Hele, Timothy J. H.'
'Fuemmeler, Eric G.'
'Pun, Andrew B.'
'Yablon, Lauren M.'
'Low, Jonathan Z.'
'Paley, Daniel W.'
'Dean, Jacob C.'
'Choi, Bonnie'
'Scholes, Gregory D.'
'Steigerwald, Michael L.'
'Ananth, Nandini'
'McCamey, Dane R.'
'Sfeir, Matthew Y.'
'Campos, Luis M.'

_publ_section_title
;
 Tuning Singlet Fission in \p-Bridge-\p Chromophores.
;
_journal_issue 36
_journal_name_full 'Journal of the American Chemical Society'
_journal_page_first 12488
_journal_page_last 12494
_journal_paper_doi 10.1021/jacs.7b05204
_journal_volume 139
_journal_year 2017
_chemical_formula_moiety 'C91 H106 F6 Si4'
_chemical_formula_sum 'C91 H106 F6 Si4'
_chemical_formula_weight 1426.11
_space_group_crystal_system monoclinic
_space_group_IT_number 15
_space_group_name_Hall '-C 2yc'
_space_group_name_H-M_alt 'C 1 2/c 1'
_atom_sites_solution_hydrogens geom
_audit_creation_date 2017-03-18
_audit_creation_method
;
Olex2 1.2
(compiled 2017.03.02 svn.r3394 for OlexSys, GUI svn.r5324)
;
_cell_angle_alpha 90
_cell_angle_beta 106.605(2)
_cell_angle_gamma 90
_cell_formula_units_Z 4
_cell_length_a 26.5637(5)
_cell_length_b 7.89746(9)
_cell_length_c 41.3109(9)
_cell_measurement_reflns_used 38446
_cell_measurement_temperature 99.8(5)
_cell_measurement_theta_max 71.3600
_cell_measurement_theta_min 4.4260
_cell_volume 8305.0(3)
_computing_cell_refinement 'CrysAlisPro 1.171.38.41 (Rigaku OD, 2015)'
_computing_data_collection 'CrysAlisPro 1.171.38.41 (Rigaku OD, 2015)'
_computing_data_reduction 'CrysAlisPro 1.171.38.41 (Rigaku OD, 2015)'
_computing_molecular_graphics 'Olex2 (Dolomanov et al., 2009)'
_computing_publication_material 'Olex2 (Dolomanov et al., 2009)'
_computing_structure_refinement 'SHELXL-2016/6 (Sheldrick, 2016)'
_diffrn_ambient_environment N~2~
_diffrn_ambient_temperature 99.8(5)
_diffrn_detector 'CCD plate'
_diffrn_detector_area_resol_mean 8.0549
_diffrn_detector_type EosS2
_diffrn_measured_fraction_theta_full 0.999
_diffrn_measured_fraction_theta_max 0.994
_diffrn_measurement_details
;
List of Runs (angles in degrees, time in seconds):

  # Type    Start    End  Width  t~exp~   \w     \q     \k     \f   Frames
--------------------------------------------------------------------------
  1  \w     19.00 103.00   1.00    2.50    --   35.53  57.00   0.00   84
  2  \w      1.00  74.00   1.00    2.50    --   35.53 -99.00 -30.00   73
  3  \w      1.00  74.00   1.00    2.50    --   35.53 -99.00  60.00   73
  4  \w     19.00 103.00   1.00    2.50    --   35.53  57.00 -90.00   84
  5  \w      9.00 103.00   1.00    2.50    --   35.53  77.00 -60.00   94
  6  \w      9.00  79.00   1.00    2.50    --   35.53-107.00-100.00   70
  7  \w    -34.00  55.00   1.00    2.50    --   35.53 -37.00  90.00   89
  8  \w     19.00 103.00   1.00    2.50    --   35.53  57.00-120.00   84
  9  \w     35.00 103.00   1.00    2.50    --   35.53-148.00-163.00   68
 10  \w    -32.00  52.00   1.00    2.50    --   35.53 -57.00-180.00   84
 11  \w     38.00  91.00   1.00   14.00    --  108.00 -30.00 120.00   53
 12  \w     70.00 178.00   1.00   14.00    --  108.00  15.00   0.00  108
 13  \w     38.00 116.00   1.00   14.00    --  108.00-111.00   0.00   78
 14  \w     39.00 109.00   1.00   14.00    --  108.00 -94.00-180.00   70
 15  \w     41.00 126.00   1.00   14.00    --  108.00 -61.00  60.00   85
 16  \w     38.00 116.00   1.00   14.00    --  108.00-111.00 -30.00   78
 17  \w     38.00  91.00   1.00   14.00    --  108.00 -30.00   0.00   53
 18  \w     38.00  91.00   1.00   14.00    --  108.00 -30.00 150.00   53
 19  \w     91.00 176.00   1.00   14.00    --  108.00  45.00-120.00   85
 20  \w     39.00 109.00   1.00   14.00    --  108.00 -94.00  90.00   70
 21  \w     39.00 109.00   1.00   14.00    --  108.00 -94.00 -90.00   70
 22  \w     40.00  99.00   1.00   14.00    --  108.00 -45.00 -90.00   59
 23  \w     40.00  99.00   1.00   14.00    --  108.00 -45.00 -30.00   59
 24  \w     38.00  91.00   1.00   14.00    --  108.00 -30.00  60.00   53
 25  \w     40.00 135.00   1.00   14.00    --  108.00 -77.00 -90.00   95
 26  \w     37.00 146.00   1.00   14.00    --  108.00 -15.00 -90.00  109
 27  \w     38.00  91.00   1.00   14.00    --  108.00 -30.00-180.00   53
 28  \w     38.00 116.00   1.00   14.00    --  108.00-111.00  90.00   78
 29  \w     39.00 109.00   1.00   14.00    --  108.00 -94.00-150.00   70
 30  \w     38.00  91.00   1.00   14.00    --  108.00 -30.00-150.00   53
 31  \w     38.00 116.00   1.00   14.00    --  108.00-111.00 150.00   78
 32  \w     39.00 109.00   1.00   14.00    --  108.00 -94.00  30.00   70
 33  \w     39.00 109.00   1.00   14.00    --  108.00 -94.00 120.00   70
 34  \w     40.00  99.00   1.00   14.00    --  108.00 -45.00 150.00   59
 35  \w     70.00 178.00   1.00   14.00    --  108.00  15.00 150.00  108
 36  \w     16.00 105.00   1.00    2.50    --   35.53  37.00 -90.00   89
 37  \w      9.00 103.00   1.00    2.50    --   35.53  77.00  90.00   94
 38  \w     16.00 105.00   1.00    2.50    --   35.53  37.00-150.00   89
 39  \w      9.00 103.00   1.00    2.50    --   35.53  77.00  30.00   94
 40  \w      9.00 103.00   1.00    2.50    --   35.53  77.00 120.00   94
 41  \w     19.00 103.00   1.00    2.50    --   35.53  57.00  90.00   84
 42  \w    -34.00  55.00   1.00    2.50    --   35.53 -37.00 -90.00   89
 43  \w      9.00 103.00   1.00    2.50    --   35.53  77.00-150.00   94
 44  \w    -34.00  55.00   1.00    2.50    --   35.53 -37.00   0.00   89
 45  \w      9.00 103.00   1.00    2.50    --   35.53  77.00 -90.00   94
 46  \w     16.00 105.00   1.00    2.50    --   35.53  37.00  90.00   89
 47  \w     90.00 175.00   1.00   14.00    --  108.00  61.00 150.00   85
 48  \w     87.00 178.00   1.00   14.00    --  108.00  30.00-150.00   91
 49  \w     81.00 176.00   1.00   14.00    --  108.00  77.00 150.00   95
 50  \w     91.00 176.00   1.00   14.00    --  108.00  45.00 -90.00   85
 51  \w     90.00 175.00   1.00   14.00    --  108.00  61.00-120.00   85
 52  \w     81.00 176.00   1.00   14.00    --  108.00  77.00  30.00   95
 53  \w     87.00 178.00   1.00   14.00    --  108.00  30.00  60.00   91
 54  \w     91.00 176.00   1.00   14.00    --  108.00  45.00-150.00   85
 55  \w     81.00 176.00   1.00   14.00    --  108.00  77.00 -60.00   95
 56  \w     81.00 176.00   1.00   14.00    --  108.00  77.00 -90.00   95
 57  \w     81.00 176.00   1.00   14.00    --  108.00  77.00  90.00   95
 58  \w     81.00 176.00   1.00   14.00    --  108.00  77.00 120.00   95
 59  \w     81.00 176.00   1.00   14.00    --  108.00  77.00 -30.00   95
 60  \w     90.00 175.00   1.00   14.00    --  108.00  61.00-150.00   85
 61  \w     87.00 178.00   1.00   14.00    --  108.00  30.00  90.00   91
 62  \w     81.00 176.00   1.00   14.00    --  108.00  77.00  60.00   95
 63  \w     90.00 175.00   1.00   14.00    --  108.00  61.00-180.00   85
 64  \w     90.00 175.00   1.00   14.00    --  108.00  61.00 120.00   85
 65  \w     87.00 178.00   1.00   14.00    --  108.00  30.00  30.00   91
 66  \w     90.00 175.00   1.00   14.00    --  108.00  61.00 -90.00   85
 67  \w     87.00 178.00   1.00   14.00    --  108.00  30.00   0.00   91
 68  \w     81.00 176.00   1.00   14.00    --  108.00  77.00   0.00   95
 69  \w     19.00 103.00   1.00    2.50    --   35.53  57.00 150.00   84
 70  \w     19.00 103.00   1.00    2.50    --   35.53  57.00 120.00   84
 71  \w      9.00 103.00   1.00    2.50    --   35.53  77.00 -30.00   94
 72  \w     16.00 105.00   1.00    2.50    --   35.53  37.00   0.00   89
 73  \w      6.00 107.00   1.00    2.50    --   35.53  19.00 -60.00  101
 74  \w      9.00 103.00   1.00    2.50    --   35.53  77.00  60.00   94
 75  \w      9.00 103.00   1.00    2.50    --   35.53  77.00 150.00   94
 76  \w     19.00 103.00   1.00    2.50    --   35.53  57.00 -60.00   84
 77  \w     19.00 103.00   1.00    2.50    --   35.53  57.00  60.00   84
 78  \w     16.00 105.00   1.00    2.50    --   35.53  37.00  30.00   89
 79  \w     16.00 105.00   1.00    2.50    --   35.53  37.00 150.00   89
 80  \w     90.00 175.00   1.00   14.00    --  108.00  61.00  90.00   85
 81  \w     81.00 176.00   1.00   14.00    --  108.00  77.00-180.00   95
 82  \w     81.00 176.00   1.00   14.00    --  108.00  77.00-150.00   95
 83  \w     81.00 176.00   1.00   14.00    --  108.00  77.00-120.00   95
 84  \w     90.00 175.00   1.00   14.00    --  108.00  61.00 -30.00   85
 85  \w     90.00 175.00   1.00   14.00    --  108.00  61.00 -60.00   85
;
_diffrn_measurement_device 'four-circle diffractometer'
_diffrn_measurement_device_type 'SuperNova, Dual, Cu at zero, EosS2'
_diffrn_measurement_method '\w scans'
_diffrn_orient_matrix_type 'CrysAlisPro convention (1999,Acta A55,543-557)'
_diffrn_orient_matrix_UB_11 -0.0231447000
_diffrn_orient_matrix_UB_12 -0.1491515000
_diffrn_orient_matrix_UB_13 -0.0235910000
_diffrn_orient_matrix_UB_21 0.0205261000
_diffrn_orient_matrix_UB_22 -0.1245298000
_diffrn_orient_matrix_UB_23 0.0295467000
_diffrn_orient_matrix_UB_31 -0.0519906000
_diffrn_orient_matrix_UB_32 0.0172186000
_diffrn_orient_matrix_UB_33 0.0092221000
_diffrn_radiation_monochromator mirror
_diffrn_radiation_probe x-ray
_diffrn_radiation_type CuK\a
_diffrn_radiation_wavelength 1.54184
_diffrn_reflns_av_R_equivalents 0.0544
_diffrn_reflns_av_unetI/netI 0.0167
_diffrn_reflns_Laue_measured_fraction_full 0.999
_diffrn_reflns_Laue_measured_fraction_max 0.994
_diffrn_reflns_limit_h_max 28
_diffrn_reflns_limit_h_min -32
_diffrn_reflns_limit_k_max 9
_diffrn_reflns_limit_k_min -9
_diffrn_reflns_limit_l_max 50
_diffrn_reflns_limit_l_min -50
_diffrn_reflns_number 136992
_diffrn_reflns_point_group_measured_fraction_full 0.999
_diffrn_reflns_point_group_measured_fraction_max 0.994
_diffrn_reflns_theta_full 67.684
_diffrn_reflns_theta_max 71.691
_diffrn_reflns_theta_min 4.636
_diffrn_source 'micro-focus sealed X-ray tube'
_diffrn_source_type 'SuperNova (Cu) X-ray Source'
_exptl_absorpt_coefficient_mu 1.113
_exptl_absorpt_correction_T_max 0.971
_exptl_absorpt_correction_T_min 0.801
_exptl_absorpt_correction_type gaussian
_exptl_absorpt_process_details
;
CrysAlisPro 1.171.38.41 (Rigaku Oxford Diffraction, 2015)
Numerical absorption correction based on gaussian integration over
			a multifaceted crystal model
Empirical absorption correction using spherical harmonics,
 implemented in SCALE3 ABSPACK scaling algorithm.
;
_exptl_crystal_colour 'dark blue'
_exptl_crystal_colour_modifier dark
_exptl_crystal_colour_primary blue
_exptl_crystal_density_diffrn 1.141
_exptl_crystal_description plank
_exptl_crystal_F_000 3048
_exptl_crystal_size_max 0.254
_exptl_crystal_size_mid 0.179
_exptl_crystal_size_min 0.027
_refine_diff_density_max 0.408
_refine_diff_density_min -0.300
_refine_diff_density_rms 0.051
_refine_ls_extinction_method none
_refine_ls_goodness_of_fit_ref 1.107
_refine_ls_hydrogen_treatment constr
_refine_ls_matrix_type full
_refine_ls_number_parameters 1148
_refine_ls_number_reflns 8069
_refine_ls_number_restraints 3210
_refine_ls_restrained_S_all 1.244
_refine_ls_R_factor_all 0.0781
_refine_ls_R_factor_gt 0.0726
_refine_ls_shift/su_max 0.004
_refine_ls_shift/su_mean 0.000
_refine_ls_structure_factor_coef Fsqd
_refine_ls_weighting_details 'w=1/[\s^2^(Fo^2^)+(0.0931P)^2^+13.3428P] where P=(Fo^2^+2Fc^2^)/3'
_refine_ls_weighting_scheme calc
_refine_ls_wR_factor_gt 0.1983
_refine_ls_wR_factor_ref 0.2035
_reflns_Friedel_coverage 0.000
_reflns_number_gt 7190
_reflns_number_total 8069
_reflns_threshold_expression 'I > 2\s(I)'
_cod_data_source_file ja7b05204_si_003.cif
_cod_data_source_block wholemol2
_cod_database_code 4131422
_shelx_shelxl_version_number 2016/6
_chemical_oxdiff_formula 'C92 Si4 F6 H100'
_shelx_space_group_comment
;
The symmetry employed for this shelxl refinement is uniquely defined
by the following loop, which should always be used as a source of
symmetry information in preference to the above space-group names.
They are only intended as comments.
;
_reflns_odcompleteness_completeness 99.89
_reflns_odcompleteness_iscentric 1
_reflns_odcompleteness_theta 66.97
_olex2_refinement_description
;
1. Fixed Uiso
 At 1.2 times of:
  All C(H) groups
 At 1.5 times of:
  All C(H,H,H) groups
2. Restrained distances
 C104-C109 \\sim C108-C109
 with sigma of 0.02
3. Uiso/Uaniso restraints and constraints
: within 2A with sigma of 0.02 and sigma for terminal atoms of 0.04
: within 2A with sigma of 0.02 and sigma for terminal atoms of 0.04
: within 2A with sigma of 0.02 and sigma for terminal atoms of 0.04
: within 2A with sigma of 0.02 and sigma for terminal atoms of 0.04
All non-hydrogen atoms have similar U: within 1A with sigma of 0.01 and sigma
for terminal atoms of 0.02
4. Rigid body (RIGU) restrains
 All non-hydrogen atoms
 with sigma for 1-2 distances of 0.004 and sigma for 1-3 distances of 0.004
5. Same fragment restrains
{C51, C52, C53, C54, C55, C56, C57, C58, C59, C60, C61, C62, C63, C64, C65,
C66, C67, C68, C69, C70, C71, C72} sigma for 1-2: 0.02, 1-3: 0.04
as
{C1, C2, C3, C4, C5, C6, C7, C8, C9, C10, C11, C12, C13, C14, C15, C16, C17,
C18, C19, C20, C21, C22}
{C23, C24B, Si2B, C26B, C27B, C28B, C29B, C30B, C31B, C32B, C33B, C34B} sigma
for 1-2: 0.02, 1-3: 0.04
{C35, C36, Si37, C38, C39, C40, C41, C42, C43, C44, C45, C46} sigma for 1-2:
0.02, 1-3: 0.04
{C35, C36, Si37, C38, C39, C40, C41, C42, C43, C44B, C45B, C46B} sigma for 1-2:
0.02, 1-3: 0.04
{C73, C74, Si75, C76, C77, C78, C79, C80, C81, C82, C83, C84} sigma for 1-2:
0.02, 1-3: 0.04
{C73, C74, Si75, C76, C77, C78, C79, C80, C81, C82B, C83B, C84B} sigma for 1-2:
0.02, 1-3: 0.04
{C85, C86, Si87, C88, C89, C90, C91, C92, C93, C94, C95, C96} sigma for 1-2:
0.02, 1-3: 0.04
{C85, C86, Si87, C88B, C89B, C90B, C91B, C92B, C93B, C94B, C95B, C96B} sigma
for 1-2: 0.02, 1-3: 0.04
as
{C23, C24, Si25, C26, C27, C28, C29, C30, C31, C32, C33, C34}
6. Others
 Sof(C24B)=Sof(Si2B)=Sof(C26B)=Sof(H26B)=Sof(C27B)=Sof(H27D)=Sof(H27E)=
 Sof(H27F)=Sof(C28B)=Sof(H28D)=Sof(H28E)=Sof(H28F)=Sof(C29B)=Sof(H29B)=
 Sof(C30B)=Sof(H30D)=Sof(H30E)=Sof(H30F)=Sof(C31B)=Sof(H31D)=Sof(H31E)=
 Sof(H31F)=Sof(C32B)=Sof(H32B)=Sof(C33B)=Sof(H33D)=Sof(H33E)=Sof(H33F)=
 Sof(C34B)=Sof(H34D)=Sof(H34E)=Sof(H34F)=0.5*(1-FVAR(2))
 Sof(C24)=Sof(Si25)=Sof(C26)=Sof(H26)=Sof(C27)=Sof(H27A)=Sof(H27B)=Sof(H27C)=
 Sof(C28)=Sof(H28A)=Sof(H28B)=Sof(H28C)=Sof(C29)=Sof(H29)=Sof(C30)=Sof(H30A)=
 Sof(H30B)=Sof(H30C)=Sof(C31)=Sof(H31A)=Sof(H31B)=Sof(H31C)=Sof(C32)=Sof(H32)=
 Sof(C33)=Sof(H33A)=Sof(H33B)=Sof(H33C)=Sof(C34)=Sof(H34A)=Sof(H34B)=Sof(H34C)=
 0.5*FVAR(2)
 Sof(C44B)=Sof(H44B)=Sof(C45B)=Sof(H45D)=Sof(H45E)=Sof(H45F)=Sof(C46B)=
 Sof(H46D)=Sof(H46E)=Sof(H46F)=0.5*(1-FVAR(3))
 Sof(C44)=Sof(H44)=Sof(C45)=Sof(H45A)=Sof(H45B)=Sof(H45C)=Sof(C46)=Sof(H46A)=
 Sof(H46B)=Sof(H46C)=0.5*FVAR(3)
 Sof(C88B)=Sof(H88B)=Sof(C89B)=Sof(H89D)=Sof(H89E)=Sof(H89F)=Sof(C90B)=
 Sof(H90D)=Sof(H90E)=Sof(H90F)=Sof(C91B)=Sof(H91B)=Sof(C92B)=Sof(H92D)=
 Sof(H92E)=Sof(H92F)=Sof(C93B)=Sof(H93D)=Sof(H93E)=Sof(H93F)=Sof(C94B)=
 Sof(H94B)=Sof(C95B)=Sof(H95D)=Sof(H95E)=Sof(H95F)=Sof(C96B)=Sof(H96D)=
 Sof(H96E)=Sof(H96F)=Sof(Q1)=Sof(Q2)=Sof(Q3)=Sof(Q4)=Sof(Q5)=Sof(Q6)=Sof(Q7)=
 Sof(Q8)=Sof(Q9)=Sof(Q10)=Sof(Q11)=Sof(Q12)=Sof(Q13)=Sof(Q14)=Sof(Q15)=Sof(Q16)=
 Sof(Q17)=Sof(Q18)=Sof(Q19)=Sof(Q20)=Sof(Q21)=Sof(Q22)=Sof(Q23)=Sof(Q24)=
 Sof(Q25)=Sof(Q26)=Sof(Q27)=Sof(Q28)=Sof(Q29)=Sof(Q30)=Sof(Q31)=Sof(Q32)=
 Sof(Q33)=Sof(Q34)=Sof(Q35)=Sof(Q36)=Sof(Q37)=Sof(Q38)=Sof(Q39)=Sof(Q40)=
 Sof(Q41)=Sof(Q42)=Sof(Q43)=Sof(Q44)=Sof(Q45)=Sof(Q46)=Sof(Q47)=Sof(Q48)=
 Sof(Q49)=Sof(Q50)=0.5*(1-FVAR(4))
 Sof(C88)=Sof(H88)=Sof(C89)=Sof(H89A)=Sof(H89B)=Sof(H89C)=Sof(C90)=Sof(H90A)=
 Sof(H90B)=Sof(H90C)=Sof(C91)=Sof(H91)=Sof(C92)=Sof(H92A)=Sof(H92B)=Sof(H92C)=
 Sof(C93)=Sof(H93A)=Sof(H93B)=Sof(H93C)=Sof(C94)=Sof(H94)=Sof(C95)=Sof(H95A)=
 Sof(H95B)=Sof(H95C)=Sof(C96)=Sof(H96A)=Sof(H96B)=Sof(H96C)=0.5*FVAR(4)
 Sof(C82B)=Sof(H82B)=Sof(C83B)=Sof(H83D)=Sof(H83E)=Sof(H83F)=Sof(C84B)=
 Sof(H84D)=Sof(H84E)=Sof(H84F)=0.5*(1-FVAR(5))
 Sof(C82)=Sof(H82)=Sof(C83)=Sof(H83A)=Sof(H83B)=Sof(H83C)=Sof(C84)=Sof(H84A)=
 Sof(H84B)=Sof(H84C)=0.5*FVAR(5)
 Fixed Sof: F101(0.5) F102(0.5) F103(0.5) C104(0.5) F105(0.5) F106(0.5)
 F107(0.5) C108(0.5) C109(0.5) C1(0.5) C2(0.5) H2(0.5) C3(0.5) C4(0.5) H4(0.5)
 C5(0.5) C6(0.5) C7(0.5) C8(0.5) H8(0.5) C9(0.5) C10(0.5) H10(0.5) C11(0.5)
 H11(0.5) C12(0.5) H12(0.5) C13(0.5) H13(0.5) C14(0.5) C15(0.5) H15(0.5)
 C16(0.5) C17(0.5) C18(0.5) C19(0.5) H19(0.5) C20(0.5) C21(0.5) H21(0.5)
 C22(0.5) H22(0.5) C23(0.5) C35(0.5) C36(0.5) Si37(0.5) C38(0.5) H38(0.5)
 C39(0.5) H39A(0.5) H39B(0.5) H39C(0.5) C40(0.5) H40A(0.5) H40B(0.5) H40C(0.5)
 C41(0.5) H41(0.5) C42(0.5) H42A(0.5) H42B(0.5) H42C(0.5) C43(0.5) H43A(0.5)
 H43B(0.5) H43C(0.5) C51(0.5) C52(0.5) H52(0.5) C53(0.5) C54(0.5) H54(0.5)
 C55(0.5) C56(0.5) C57(0.5) C58(0.5) H58(0.5) C59(0.5) C60(0.5) H60(0.5)
 C61(0.5) H61(0.5) C62(0.5) H62(0.5) C63(0.5) H63(0.5) C64(0.5) C65(0.5)
 H65(0.5) C66(0.5) C67(0.5) C68(0.5) C69(0.5) H69(0.5) C70(0.5) C71(0.5)
 H71(0.5) C72(0.5) H72(0.5) C73(0.5) C74(0.5) Si75(0.5) C76(0.5) H76(0.5)
 C77(0.5) H77A(0.5) H77B(0.5) H77C(0.5) C78(0.5) H78A(0.5) H78B(0.5) H78C(0.5)
 C79(0.5) H79(0.5) C80(0.5) H80A(0.5) H80B(0.5) H80C(0.5) C81(0.5) H81A(0.5)
 H81B(0.5) H81C(0.5) C85(0.5) C86(0.5) Si87(0.5)
7.a Ternary CH refined with riding coordinates:
 C26(H26), C29(H29), C32(H32), C26B(H26B), C29B(H29B), C32B(H32B), C38(H38),
 C41(H41), C44(H44), C44B(H44B), C76(H76), C79(H79), C82(H82), C82B(H82B),
 C88(H88), C91(H91), C94(H94), C88B(H88B), C91B(H91B), C94B(H94B)
7.b Me refined with riding coordinates:
 C27(H27A,H27B,H27C), C28(H28A,H28B,H28C), C30(H30A,H30B,H30C), C31(H31A,H31B,
 H31C), C33(H33A,H33B,H33C), C34(H34A,H34B,H34C), C27B(H27D,H27E,H27F),
 C28B(H28D,H28E,H28F), C30B(H30D,H30E,H30F), C31B(H31D,H31E,H31F), C33B(H33D,
 H33E,H33F), C34B(H34D,H34E,H34F), C39(H39A,H39B,H39C), C40(H40A,H40B,H40C),
 C42(H42A,H42B,H42C), C43(H43A,H43B,H43C), C45(H45A,H45B,H45C), C46(H46A,H46B,
 H46C), C45B(H45D,H45E,H45F), C46B(H46D,H46E,H46F), C77(H77A,H77B,H77C),
 C78(H78A,H78B,H78C), C80(H80A,H80B,H80C), C81(H81A,H81B,H81C), C83(H83A,H83B,
 H83C), C84(H84A,H84B,H84C), C83B(H83D,H83E,H83F), C84B(H84D,H84E,H84F),
 C89(H89A,H89B,H89C), C90(H90A,H90B,H90C), C92(H92A,H92B,H92C), C93(H93A,H93B,
 H93C), C95(H95A,H95B,H95C), C96(H96A,H96B,H96C), C89B(H89D,H89E,H89F),
 C90B(H90D,H90E,H90F), C92B(H92D,H92E,H92F), C93B(H93D,H93E,H93F), C95B(H95D,
 H95E,H95F), C96B(H96D,H96E,H96F)
7.c Aromatic/amide H refined with riding coordinates:
 C2(H2), C4(H4), C8(H8), C10(H10), C11(H11), C12(H12), C13(H13), C15(H15),
 C19(H19), C21(H21), C22(H22), C52(H52), C54(H54), C58(H58), C60(H60), C61(H61),
  C62(H62), C63(H63), C65(H65), C69(H69), C71(H71), C72(H72)
;
_olex2_submission_special_instructions 'No special instructions were received'
_oxdiff_exptl_absorpt_empirical_details
;
Empirical correction (ABSPACK) includes:
- Absorption correction using spherical harmonics
- Frame scaling
- Detector area scaling
;
_oxdiff_exptl_absorpt_empirical_full_max 1.444
_oxdiff_exptl_absorpt_empirical_full_min 0.656

loop_
_space_group_symop_operation_xyz
'x, y, z'
'-x, y, -z+1/2'
'x+1/2, y+1/2, z'
'-x+1/2, y+1/2, -z+1/2'
'-x, -y, -z'
'x, -y, z-1/2'
'-x+1/2, -y+1/2, -z'
'x+1/2, -y+1/2, z-1/2'

loop_
_atom_site_label
_atom_site_type_symbol
_atom_site_fract_x
_atom_site_fract_y
_atom_site_fract_z
_atom_site_U_iso_or_equiv
_atom_site_adp_type
_atom_site_occupancy
_atom_site_site_symmetry_order
_atom_site_calc_flag
_atom_site_refinement_flags_posn
_atom_site_refinement_flags_adp
_atom_site_refinement_flags_occupancy
_atom_site_disorder_assembly
_atom_site_disorder_group
F101 F 0.5642(3) 1.3221(18) 0.2465(4) 0.0661(19) Uani 0.5 1 d . U P A -1
F102 F 0.5487(3) 1.2783(16) 0.2940(3) 0.0692(19) Uani 0.5 1 d . U P A -1
F103 F 0.5995(3) 1.1079(16) 0.2782(3) 0.065(2) Uani 0.5 1 d . U P A -1
C104 C 0.5559(5) 1.1969(17) 0.2667(4) 0.054(3) Uani 0.5 1 d D U P A -1
F105 F 0.4529(3) 1.3266(18) 0.2546(4) 0.072(2) Uani 0.5 1 d . U P A -1
F106 F 0.4683(3) 1.2910(14) 0.2068(3) 0.068(2) Uani 0.5 1 d . U P A -1
F107 F 0.4156(3) 1.1221(14) 0.2224(3) 0.061(2) Uani 0.5 1 d . U P A -1
C108 C 0.4613(4) 1.2068(17) 0.2334(4) 0.058(3) Uani 0.5 1 d D U P A -1
C109 C 0.5075(4) 1.0883(6) 0.2490(4) 0.0451(19) Uani 0.5 1 d D U P A -1
C1 C 0.4922(6) 0.9724(17) 0.2735(3) 0.043(2) Uani 0.5 1 d D U P A -1
C2 C 0.4540(7) 1.000(2) 0.2884(4) 0.046(3) Uani 0.5 1 d D U P A -1
H2 H 0.432334 1.097187 0.282509 0.055 Uiso 0.5 1 calc R . P A -1
C3 C 0.4458(7) 0.884(2) 0.3129(4) 0.039(2) Uani 0.5 1 d D U P A -1
C4 C 0.4051(7) 0.901(2) 0.3271(4) 0.040(3) Uani 0.5 1 d D U P A -1
H4 H 0.381924 0.994415 0.320728 0.048 Uiso 0.5 1 calc R . P A -1
C5 C 0.3968(6) 0.7845(18) 0.3509(4) 0.036(2) Uani 0.5 1 d D U P A -1
C6 C 0.3548(5) 0.7989(14) 0.3655(3) 0.033(2) Uani 0.5 1 d D U P A -1
C7 C 0.3480(4) 0.6845(12) 0.3904(2) 0.033(2) Uani 0.5 1 d D U P A -1
C8 C 0.3085(4) 0.7042(11) 0.4065(2) 0.0338(17) Uani 0.5 1 d D U P A -1
H8 H 0.284774 0.796472 0.400210 0.041 Uiso 0.5 1 calc R . P A -1
C9 C 0.3028(3) 0.5933(9) 0.43147(19) 0.0382(17) Uani 0.5 1 d D U P A -1
C10 C 0.2649(4) 0.6181(10) 0.4494(2) 0.0466(18) Uani 0.5 1 d D U P A -1
H10 H 0.241873 0.712671 0.444263 0.056 Uiso 0.5 1 calc R . P A -1
C11 C 0.2615(3) 0.5076(10) 0.4737(2) 0.0581(19) Uani 0.5 1 d D U P A -1
H11 H 0.236031 0.525377 0.485479 0.070 Uiso 0.5 1 calc R . P A -1
C12 C 0.2957(3) 0.3646(10) 0.4819(2) 0.0616(18) Uani 0.5 1 d D U P A -1
H12 H 0.293117 0.289533 0.499328 0.074 Uiso 0.5 1 calc R . P A -1
C13 C 0.3314(3) 0.3353(9) 0.4652(2) 0.0553(16) Uani 0.5 1 d D U P A -1
H13 H 0.353027 0.237644 0.470576 0.066 Uiso 0.5 1 calc R . P A -1
C14 C 0.3376(3) 0.4476(8) 0.43950(18) 0.0414(14) Uani 0.5 1 d D U P A -1
C15 C 0.3758(3) 0.4266(9) 0.42317(19) 0.0409(16) Uani 0.5 1 d D U P A -1
H15 H 0.397739 0.329479 0.428306 0.049 Uiso 0.5 1 calc R . P A -1
C16 C 0.3836(4) 0.5419(10) 0.3994(2) 0.0335(17) Uani 0.5 1 d D U P A -1
C17 C 0.4251(4) 0.5248(13) 0.3845(2) 0.0338(19) Uani 0.5 1 d D U P A -1
C18 C 0.4324(5) 0.6428(15) 0.3607(3) 0.033(2) Uani 0.5 1 d D U P A -1
C19 C 0.4734(6) 0.6278(18) 0.3458(3) 0.036(2) Uani 0.5 1 d D U P A -1
H19 H 0.496633 0.534232 0.351959 0.043 Uiso 0.5 1 calc R . P A -1
C20 C 0.4815(6) 0.7428(18) 0.3227(4) 0.037(2) Uani 0.5 1 d D U P A -1
C21 C 0.5239(6) 0.7272(19) 0.3084(4) 0.042(2) Uani 0.5 1 d D U P A -1
H21 H 0.548477 0.637591 0.315487 0.051 Uiso 0.5 1 calc R . P A -1
C22 C 0.5297(6) 0.8379(18) 0.2850(4) 0.042(2) Uani 0.5 1 d D U P A -1
H22 H 0.558743 0.827383 0.275975 0.050 Uiso 0.5 1 calc R . P A -1
C23 C 0.3193(6) 0.942(2) 0.3548(3) 0.034(2) Uani 0.5 1 d D U P A -1
C24 C 0.2900(9) 1.060(2) 0.3484(7) 0.039(5) Uani 0.306(3) 1 d D U P B -2
Si25 Si 0.2424(3) 1.2325(10) 0.33346(17) 0.0557(15) Uani 0.306(3) 1 d D U P B -2
C26 C 0.1753(4) 1.1262(13) 0.3095(2) 0.059(2) Uani 0.306(3) 1 d D U P B -2
H26 H 0.148061 1.217240 0.303557 0.071 Uiso 0.306(3) 1 calc R . P B -2
C27 C 0.1566(4) 0.9951(13) 0.3285(3) 0.057(2) Uani 0.306(3) 1 d D U P B -2
H27A H 0.154151 1.042447 0.349972 0.086 Uiso 0.306(3) 1 calc R . P B -2
H27B H 0.121817 0.955693 0.315245 0.086 Uiso 0.306(3) 1 calc R . P B -2
H27C H 0.181192 0.899744 0.333059 0.086 Uiso 0.306(3) 1 calc R . P B -2
C28 C 0.1779(6) 1.042(2) 0.2768(3) 0.089(4) Uani 0.306(3) 1 d D U P B -2
H28A H 0.190222 1.124269 0.263045 0.134 Uiso 0.306(3) 1 calc R . P B -2
H28B H 0.202167 0.945962 0.282109 0.134 Uiso 0.306(3) 1 calc R . P B -2
H28C H 0.142791 1.001911 0.264294 0.134 Uiso 0.306(3) 1 calc R . P B -2
C29 C 0.2361(3) 1.3487(8) 0.3710(2) 0.0283(15) Uani 0.306(3) 1 d D U P B -2
H29 H 0.269734 1.412646 0.380014 0.034 Uiso 0.306(3) 1 calc R . P B -2
C30 C 0.1930(3) 1.4796(11) 0.3634(2) 0.047(2) Uani 0.306(3) 1 d D U P B -2
H30A H 0.196409 1.552884 0.344997 0.070 Uiso 0.306(3) 1 calc R . P B -2
H30B H 0.158743 1.422743 0.356596 0.070 Uiso 0.306(3) 1 calc R . P B -2
H30C H 0.195668 1.548146 0.383587 0.070 Uiso 0.306(3) 1 calc R . P B -2
C31 C 0.2315(4) 1.2302(12) 0.4003(2) 0.047(2) Uani 0.306(3) 1 d D U P B -2
H31A H 0.259731 1.145973 0.404990 0.071 Uiso 0.306(3) 1 calc R . P B -2
H31B H 0.234326 1.297786 0.420652 0.071 Uiso 0.306(3) 1 calc R . P B -2
H31C H 0.197401 1.172383 0.393662 0.071 Uiso 0.306(3) 1 calc R . P B -2
C32 C 0.2639(4) 1.3490(11) 0.3006(2) 0.0492(19) Uani 0.306(3) 1 d D U P B -2
H32 H 0.270921 1.263344 0.284606 0.059 Uiso 0.306(3) 1 calc R . P B -2
C33 C 0.3160(7) 1.437(3) 0.3180(6) 0.083(5) Uani 0.306(3) 1 d D U P B -2
H33A H 0.340974 1.353323 0.330992 0.125 Uiso 0.306(3) 1 calc R . P B -2
H33B H 0.330210 1.488262 0.300885 0.125 Uiso 0.306(3) 1 calc R . P B -2
H33C H 0.310047 1.524850 0.333200 0.125 Uiso 0.306(3) 1 calc R . P B -2
C34 C 0.2233(6) 1.4739(19) 0.2799(4) 0.103(5) Uani 0.306(3) 1 d D U P B -2
H34A H 0.190557 1.413697 0.269140 0.154 Uiso 0.306(3) 1 calc R . P B -2
H34B H 0.216647 1.562302 0.294794 0.154 Uiso 0.306(3) 1 calc R . P B -2
H34C H 0.236809 1.525713 0.262480 0.154 Uiso 0.306(3) 1 calc R . P B -2
C24B C 0.2906(12) 1.053(3) 0.3421(7) 0.032(4) Uani 0.194(3) 1 d D U P B -3
Si2B Si 0.24885(19) 1.2284(6) 0.31995(17) 0.0340(11) Uani 0.194(3) 1 d D U P B -3
C26B C 0.2860(5) 1.3273(15) 0.2924(3) 0.042(2) Uani 0.194(3) 1 d D U P B -3
H26B H 0.264382 1.423563 0.280111 0.050 Uiso 0.194(3) 1 calc R . P B -3
C27B C 0.2938(5) 1.2053(18) 0.2662(3) 0.051(3) Uani 0.194(3) 1 d D U P B -3
H27D H 0.259765 1.157699 0.253569 0.076 Uiso 0.194(3) 1 calc R . P B -3
H27E H 0.309363 1.265078 0.250631 0.076 Uiso 0.194(3) 1 calc R . P B -3
H27F H 0.317252 1.113657 0.277361 0.076 Uiso 0.194(3) 1 calc R . P B -3
C28B C 0.3387(5) 1.398(2) 0.3112(4) 0.050(4) Uani 0.194(3) 1 d D U P B -3
H28D H 0.334636 1.477410 0.328440 0.074 Uiso 0.194(3) 1 calc R . P B -3
H28E H 0.361948 1.304801 0.322120 0.074 Uiso 0.194(3) 1 calc R . P B -3
H28F H 0.354060 1.456222 0.295389 0.074 Uiso 0.194(3) 1 calc R . P B -3
C29B C 0.2385(4) 1.3744(15) 0.3543(3) 0.039(2) Uani 0.194(3) 1 d D U P B -3
H29B H 0.274847 1.416570 0.365370 0.047 Uiso 0.194(3) 1 calc R . P B -3
C30B C 0.2088(9) 1.537(2) 0.3418(6) 0.083(6) Uani 0.194(3) 1 d D U P B -3
H30D H 0.220444 1.582916 0.323113 0.124 Uiso 0.194(3) 1 calc R . P B -3
H30E H 0.171033 1.512608 0.333858 0.124 Uiso 0.194(3) 1 calc R . P B -3
H30F H 0.215626 1.619222 0.360224 0.124 Uiso 0.194(3) 1 calc R . P B -3
C31B C 0.2245(9) 1.290(3) 0.3828(5) 0.067(4) Uani 0.194(3) 1 d D U P B -3
H31D H 0.245505 1.187147 0.389225 0.101 Uiso 0.194(3) 1 calc R . P B -3
H31E H 0.231704 1.367491 0.402172 0.101 Uiso 0.194(3) 1 calc R . P B -3
H31F H 0.187111 1.260877 0.375806 0.101 Uiso 0.194(3) 1 calc R . P B -3
C32B C 0.1856(5) 1.144(2) 0.2944(5) 0.068(4) Uani 0.194(3) 1 d D U P B -3
H32B H 0.200812 1.055077 0.282672 0.082 Uiso 0.194(3) 1 calc R . P B -3
C33B C 0.1562(11) 1.236(5) 0.2628(8) 0.083(8) Uani 0.194(3) 1 d D U P B -3
H33D H 0.180483 1.309647 0.255325 0.124 Uiso 0.194(3) 1 calc R . P B -3
H33E H 0.140417 1.154261 0.245004 0.124 Uiso 0.194(3) 1 calc R . P B -3
H33F H 0.128440 1.305619 0.267481 0.124 Uiso 0.194(3) 1 calc R . P B -3
C34B C 0.1567(5) 1.026(2) 0.3102(4) 0.051(3) Uani 0.194(3) 1 d D U P B -3
H34D H 0.180959 0.975813 0.330332 0.077 Uiso 0.194(3) 1 calc R . P B -3
H34E H 0.128966 1.087562 0.316554 0.077 Uiso 0.194(3) 1 calc R . P B -3
H34F H 0.140943 0.936203 0.294077 0.077 Uiso 0.194(3) 1 calc R . P B -3
C35 C 0.4632(4) 0.3948(15) 0.3959(3) 0.0334(18) Uani 0.5 1 d D U P A -1
C36 C 0.4969(3) 0.2932(12) 0.4064(2) 0.0342(16) Uani 0.5 1 d D U P A -1
Si37 Si 0.54936(18) 0.1465(6) 0.42796(11) 0.0306(6) Uani 0.5 1 d D U P A -1
C38 C 0.6034(3) 0.1551(11) 0.40608(18) 0.0436(15) Uani 0.5 1 d D U P A -1
H38 H 0.633085 0.083136 0.419473 0.052 Uiso 0.5 1 calc R . P A -1
C39 C 0.6248(4) 0.3333(11) 0.4052(2) 0.064(2) Uani 0.5 1 d D U P A -1
H39A H 0.636703 0.378679 0.428162 0.096 Uiso 0.5 1 calc R . P A -1
H39B H 0.654329 0.329947 0.395402 0.096 Uiso 0.5 1 calc R . P A -1
H39C H 0.597000 0.406022 0.391289 0.096 Uiso 0.5 1 calc R . P A -1
C40 C 0.5843(3) 0.0788(12) 0.37081(18) 0.0643(19) Uani 0.5 1 d D U P A -1
H40A H 0.570869 -0.035615 0.372271 0.096 Uiso 0.5 1 calc R . P A -1
H40B H 0.556242 0.149547 0.356681 0.096 Uiso 0.5 1 calc R . P A -1
H40C H 0.613571 0.073473 0.360793 0.096 Uiso 0.5 1 calc R . P A -1
C41 C 0.5186(4) -0.0656(10) 0.4236(3) 0.0354(15) Uani 0.5 1 d D U P A -1
H41 H 0.502052 -0.084625 0.398887 0.042 Uiso 0.5 1 calc R . P A -1
C42 C 0.4741(4) -0.0696(12) 0.4403(3) 0.052(2) Uani 0.5 1 d D U P A -1
H42A H 0.450184 0.025443 0.432068 0.078 Uiso 0.5 1 calc R . P A -1
H42B H 0.454757 -0.176414 0.434810 0.078 Uiso 0.5 1 calc R . P A -1
H42C H 0.488913 -0.060524 0.464896 0.078 Uiso 0.5 1 calc R . P A -1
C43 C 0.5562(5) -0.2131(14) 0.4363(4) 0.067(3) Uani 0.5 1 d D U P A -1
H43A H 0.584466 -0.209561 0.425402 0.101 Uiso 0.5 1 calc R . P A -1
H43B H 0.571142 -0.204350 0.460799 0.101 Uiso 0.5 1 calc R . P A -1
H43C H 0.536986 -0.320240 0.430714 0.101 Uiso 0.5 1 calc R . P A -1
C44 C 0.5749(4) 0.2282(14) 0.47255(19) 0.0493(19) Uani 0.402(12) 1 d D U P A -2
H44 H 0.601719 0.314718 0.471289 0.059 Uiso 0.402(12) 1 calc R . P A -2
C45 C 0.6054(4) 0.0992(13) 0.4975(2) 0.046(2) Uani 0.402(12) 1 d D U P A -2
H45A H 0.630163 0.040276 0.487834 0.068 Uiso 0.402(12) 1 calc R . P A -2
H45B H 0.624767 0.156577 0.518391 0.068 Uiso 0.402(12) 1 calc R . P A -2
H45C H 0.581007 0.016948 0.502535 0.068 Uiso 0.402(12) 1 calc R . P A -2
C46 C 0.5355(5) 0.3256(12) 0.4854(2) 0.054(2) Uani 0.402(12) 1 d D U P A -2
H46A H 0.517024 0.407005 0.468133 0.081 Uiso 0.402(12) 1 calc R . P A -2
H46B H 0.510101 0.246781 0.490190 0.081 Uiso 0.402(12) 1 calc R . P A -2
H46C H 0.553861 0.386410 0.506046 0.081 Uiso 0.402(12) 1 calc R . P A -2
C44B C 0.5762(12) 0.209(4) 0.4734(4) 0.048(4) Uani 0.098(12) 1 d D U P A -3
H44B H 0.556082 0.134428 0.484908 0.057 Uiso 0.098(12) 1 calc R . P A -3
C45B C 0.6323(14) 0.154(6) 0.4894(10) 0.060(8) Uani 0.098(12) 1 d D U P A -3
H45D H 0.637376 0.039159 0.481758 0.090 Uiso 0.098(12) 1 calc R . P A -3
H45E H 0.656231 0.232026 0.482722 0.090 Uiso 0.098(12) 1 calc R . P A -3
H45F H 0.639830 0.154412 0.514036 0.090 Uiso 0.098(12) 1 calc R . P A -3
C46B C 0.563(3) 0.384(5) 0.4832(11) 0.057(8) Uani 0.098(12) 1 d D U P A -3
H46D H 0.526411 0.409816 0.471865 0.086 Uiso 0.098(12) 1 calc R . P A -3
H46E H 0.569423 0.389530 0.507754 0.086 Uiso 0.098(12) 1 calc R . P A -3
H46F H 0.585824 0.467144 0.476440 0.086 Uiso 0.098(12) 1 calc R . P A -3
C51 C 0.5118(6) 0.9775(17) 0.2179(3) 0.046(3) Uani 0.5 1 d D U P A -1
C52 C 0.5523(6) 0.994(2) 0.2041(4) 0.042(2) Uani 0.5 1 d D U P A -1
H52 H 0.575939 1.086364 0.210921 0.051 Uiso 0.5 1 calc R . P A -1
C53 C 0.5605(6) 0.877(2) 0.1795(4) 0.038(2) Uani 0.5 1 d D U P A -1
C54 C 0.6010(6) 0.8966(19) 0.1652(4) 0.036(2) Uani 0.5 1 d D U P A -1
H54 H 0.624148 0.990144 0.171840 0.043 Uiso 0.5 1 calc R . P A -1
C55 C 0.6095(5) 0.7828(17) 0.1410(3) 0.033(2) Uani 0.5 1 d D U P A -1
C56 C 0.6500(5) 0.8062(15) 0.1254(3) 0.033(2) Uani 0.5 1 d D U P A -1
C57 C 0.6562(5) 0.6950(14) 0.0999(2) 0.036(2) Uani 0.5 1 d D U P A -1
C58 C 0.6945(5) 0.7190(13) 0.0829(2) 0.040(2) Uani 0.5 1 d D U P A -1
H58 H 0.718567 0.809957 0.089745 0.047 Uiso 0.5 1 calc R . P A -1
C59 C 0.6987(4) 0.6169(10) 0.05683(19) 0.0435(19) Uani 0.5 1 d D U P A -1
C60 C 0.7363(4) 0.6435(11) 0.0388(2) 0.052(2) Uani 0.5 1 d D U P A -1
H60 H 0.760754 0.733716 0.045272 0.062 Uiso 0.5 1 calc R . P A -1
C61 C 0.7380(3) 0.5435(10) 0.01272(19) 0.0557(18) Uani 0.5 1 d D U P A -1
H61 H 0.763521 0.563743 0.001109 0.067 Uiso 0.5 1 calc R . P A -1
C62 C 0.7019(3) 0.4082(10) 0.00251(19) 0.0592(19) Uani 0.5 1 d D U P A -1
H62 H 0.703142 0.339418 -0.016104 0.071 Uiso 0.5 1 calc R . P A -1
C63 C 0.6659(3) 0.3762(9) 0.01882(18) 0.0505(16) Uani 0.5 1 d D U P A -1
H63 H 0.642215 0.284452 0.011580 0.061 Uiso 0.5 1 calc R . P A -1
C64 C 0.6623(3) 0.4768(9) 0.04683(17) 0.0426(16) Uani 0.5 1 d D U P A -1
C65 C 0.6249(3) 0.4497(9) 0.06350(17) 0.0387(16) Uani 0.5 1 d D U P A -1
H65 H 0.601747 0.355960 0.057067 0.046 Uiso 0.5 1 calc R . P A -1
C66 C 0.6197(4) 0.5549(11) 0.0895(2) 0.0363(19) Uani 0.5 1 d D U P A -1
C67 C 0.5797(4) 0.5303(14) 0.1053(2) 0.0345(19) Uani 0.5 1 d D U P A -1
C68 C 0.5739(5) 0.6406(17) 0.1307(3) 0.034(2) Uani 0.5 1 d D U P A -1
C69 C 0.5336(5) 0.6201(18) 0.1460(3) 0.035(2) Uani 0.5 1 d D U P A -1
H69 H 0.510522 0.526294 0.139595 0.041 Uiso 0.5 1 calc R . P A -1
C70 C 0.5262(5) 0.7311(18) 0.1700(3) 0.035(2) Uani 0.5 1 d D U P A -1
C71 C 0.4858(5) 0.7133(19) 0.1858(4) 0.039(2) Uani 0.5 1 d D U P A -1
H71 H 0.462520 0.619459 0.180200 0.047 Uiso 0.5 1 calc R . P A -1
C72 C 0.4796(5) 0.826(2) 0.2086(4) 0.046(2) Uani 0.5 1 d D U P A -1
H72 H 0.452944 0.805968 0.219322 0.055 Uiso 0.5 1 calc R . P A -1
C73 C 0.6880(5) 0.9369(19) 0.1371(3) 0.032(2) Uani 0.5 1 d D U P A -1
C74 C 0.7205(5) 1.0430(16) 0.1499(4) 0.042(3) Uani 0.5 1 d D U P A -1
Si75 Si 0.76921(17) 1.2030(6) 0.17087(12) 0.0513(9) Uani 0.5 1 d D U P A -1
C76 C 0.7991(3) 1.1181(9) 0.2157(2) 0.084(3) Uani 0.5 1 d D U P A -1
H76 H 0.775880 1.160920 0.229198 0.100 Uiso 0.5 1 calc R . P A -1
C77 C 0.7992(3) 0.9291(9) 0.21925(19) 0.082(2) Uani 0.5 1 d D U P A -1
H77A H 0.764054 0.884970 0.208141 0.123 Uiso 0.5 1 calc R . P A -1
H77B H 0.824503 0.880048 0.208652 0.123 Uiso 0.5 1 calc R . P A -1
H77C H 0.809230 0.898797 0.243252 0.123 Uiso 0.5 1 calc R . P A -1
C78 C 0.8535(5) 1.1908(17) 0.2328(3) 0.086(4) Uani 0.5 1 d D U P A -1
H78A H 0.852539 1.314264 0.230256 0.129 Uiso 0.5 1 calc R . P A -1
H78B H 0.863730 1.161876 0.256898 0.129 Uiso 0.5 1 calc R . P A -1
H78C H 0.879003 1.143127 0.222297 0.129 Uiso 0.5 1 calc R . P A -1
C79 C 0.8228(2) 1.2012(10) 0.14776(18) 0.085(2) Uani 0.5 1 d D U P A -1
H79 H 0.851725 1.277001 0.160737 0.102 Uiso 0.5 1 calc R . P A -1
C80 C 0.7997(3) 1.2823(16) 0.1135(3) 0.118(4) Uani 0.5 1 d D U P A -1
H80A H 0.785269 1.393620 0.116364 0.177 Uiso 0.5 1 calc R . P A -1
H80B H 0.827196 1.295553 0.102120 0.177 Uiso 0.5 1 calc R . P A -1
H80C H 0.771625 1.210114 0.099738 0.177 Uiso 0.5 1 calc R . P A -1
C81 C 0.8469(3) 1.0259(11) 0.1470(3) 0.109(3) Uani 0.5 1 d D U P A -1
H81A H 0.860778 0.983465 0.170163 0.164 Uiso 0.5 1 calc R . P A -1
H81B H 0.819831 0.948129 0.134030 0.164 Uiso 0.5 1 calc R . P A -1
H81C H 0.875403 1.033568 0.136412 0.164 Uiso 0.5 1 calc R . P A -1
C82 C 0.7400(5) 1.4109(12) 0.1667(4) 0.073(3) Uani 0.310(12) 1 d D U P A -2
H82 H 0.722077 1.430528 0.142152 0.088 Uiso 0.310(12) 1 calc R . P A -2
C83 C 0.6984(6) 1.410(2) 0.1850(5) 0.061(4) Uani 0.310(12) 1 d D U P A -2
H83A H 0.673888 1.316686 0.176626 0.091 Uiso 0.310(12) 1 calc R . P A -2
H83B H 0.715028 1.395860 0.209265 0.091 Uiso 0.310(12) 1 calc R . P A -2
H83C H 0.679192 1.517813 0.181011 0.091 Uiso 0.310(12) 1 calc R . P A -2
C84 C 0.7790(6) 1.5562(14) 0.1792(5) 0.093(6) Uani 0.310(12) 1 d D U P A -2
H84A H 0.805659 1.554281 0.166962 0.139 Uiso 0.310(12) 1 calc R . P A -2
H84B H 0.760254 1.664490 0.175172 0.139 Uiso 0.310(12) 1 calc R . P A -2
H84C H 0.796090 1.542537 0.203425 0.139 Uiso 0.310(12) 1 calc R . P A -2
C82B C 0.7306(8) 1.3957(19) 0.1742(6) 0.084(4) Uani 0.190(12) 1 d D U P A -3
H82B H 0.719457 1.443934 0.150826 0.101 Uiso 0.190(12) 1 calc R . P A -3
C83B C 0.7554(12) 1.545(2) 0.1970(7) 0.108(7) Uani 0.190(12) 1 d D U P A -3
H83D H 0.788921 1.574691 0.193028 0.163 Uiso 0.190(12) 1 calc R . P A -3
H83E H 0.731639 1.642098 0.191922 0.163 Uiso 0.190(12) 1 calc R . P A -3
H83F H 0.761503 1.512025 0.220727 0.163 Uiso 0.190(12) 1 calc R . P A -3
C84B C 0.6787(10) 1.364(3) 0.1834(9) 0.079(6) Uani 0.190(12) 1 d D U P A -3
H84D H 0.659742 1.269343 0.169862 0.119 Uiso 0.190(12) 1 calc R . P A -3
H84E H 0.686765 1.335807 0.207415 0.119 Uiso 0.190(12) 1 calc R . P A -3
H84F H 0.656901 1.465881 0.178610 0.119 Uiso 0.190(12) 1 calc R . P A -3
C85 C 0.5433(5) 0.3915(16) 0.0945(3) 0.0361(19) Uani 0.5 1 d D U P A -1
C86 C 0.5106(4) 0.2834(13) 0.0845(2) 0.0374(18) Uani 0.5 1 d D U P A -1
Si87 Si 0.45871(19) 0.1237(6) 0.06719(12) 0.0470(10) Uani 0.5 1 d D U P A -1
C88 C 0.4063(5) 0.178(2) 0.0899(4) 0.071(4) Uani 0.318(3) 1 d D U P A -2
H88 H 0.377274 0.093968 0.081858 0.085 Uiso 0.318(3) 1 calc R . P A -2
C89 C 0.3810(7) 0.354(2) 0.0829(5) 0.091(5) Uani 0.318(3) 1 d D U P A -2
H89A H 0.367503 0.371789 0.058424 0.137 Uiso 0.318(3) 1 calc R . P A -2
H89B H 0.352088 0.362725 0.093108 0.137 Uiso 0.318(3) 1 calc R . P A -2
H89C H 0.407405 0.441150 0.092595 0.137 Uiso 0.318(3) 1 calc R . P A -2
C90 C 0.4270(6) 0.1572(17) 0.1288(3) 0.070(3) Uani 0.318(3) 1 d D U P A -2
H90A H 0.443416 0.045620 0.134152 0.105 Uiso 0.318(3) 1 calc R . P A -2
H90B H 0.452978 0.245568 0.138117 0.105 Uiso 0.318(3) 1 calc R . P A -2
H90C H 0.397661 0.167142 0.138630 0.105 Uiso 0.318(3) 1 calc R . P A -2
C91 C 0.4829(7) -0.0934(16) 0.0789(5) 0.055(4) Uani 0.318(3) 1 d D U P A -2
H91 H 0.502550 -0.092219 0.103471 0.066 Uiso 0.318(3) 1 calc R . P A -2
C92 C 0.5216(7) -0.1381(16) 0.0596(4) 0.074(4) Uani 0.318(3) 1 d D U P A -2
H92A H 0.548670 -0.050174 0.063253 0.110 Uiso 0.318(3) 1 calc R . P A -2
H92B H 0.538111 -0.247182 0.067630 0.110 Uiso 0.318(3) 1 calc R . P A -2
H92C H 0.503137 -0.146078 0.035461 0.110 Uiso 0.318(3) 1 calc R . P A -2
C93 C 0.4396(10) -0.229(3) 0.0738(7) 0.089(7) Uani 0.318(3) 1 d D U P A -2
H93A H 0.415045 -0.197491 0.086487 0.134 Uiso 0.318(3) 1 calc R . P A -2
H93B H 0.420683 -0.237592 0.049710 0.134 Uiso 0.318(3) 1 calc R . P A -2
H93C H 0.455657 -0.338697 0.081879 0.134 Uiso 0.318(3) 1 calc R . P A -2
C94 C 0.4328(5) 0.1688(12) 0.0212(2) 0.053(3) Uani 0.318(3) 1 d D U P A -2
H94 H 0.453963 0.100895 0.009355 0.063 Uiso 0.318(3) 1 calc R . P A -2
C95 C 0.3753(6) 0.110(2) 0.0078(6) 0.079(6) Uani 0.318(3) 1 d D U P A -2
H95A H 0.372612 -0.008984 0.013679 0.118 Uiso 0.318(3) 1 calc R . P A -2
H95B H 0.353164 0.179252 0.017988 0.118 Uiso 0.318(3) 1 calc R . P A -2
H95C H 0.363416 0.123224 -0.016817 0.118 Uiso 0.318(3) 1 calc R . P A -2
C96 C 0.4371(10) 0.3549(17) 0.0121(4) 0.065(5) Uani 0.318(3) 1 d D U P A -2
H96A H 0.473773 0.391728 0.020637 0.098 Uiso 0.318(3) 1 calc R . P A -2
H96B H 0.425327 0.368007 -0.012533 0.098 Uiso 0.318(3) 1 calc R . P A -2
H96C H 0.415075 0.424034 0.022272 0.098 Uiso 0.318(3) 1 calc R . P A -2
C88B C 0.4545(5) -0.0124(14) 0.1027(3) 0.047(3) Uani 0.182(3) 1 d D U P A -3
H88B H 0.488366 -0.075351 0.111118 0.057 Uiso 0.182(3) 1 calc R . P A -3
C89B C 0.4102(6) -0.1424(18) 0.0916(5) 0.062(4) Uani 0.182(3) 1 d D U P A -3
H89D H 0.415628 -0.211145 0.073162 0.092 Uiso 0.182(3) 1 calc R . P A -3
H89E H 0.410120 -0.215913 0.110729 0.092 Uiso 0.182(3) 1 calc R . P A -3
H89F H 0.376383 -0.083495 0.083850 0.092 Uiso 0.182(3) 1 calc R . P A -3
C90B C 0.4476(6) 0.099(2) 0.1319(3) 0.044(3) Uani 0.182(3) 1 d D U P A -3
H90D H 0.476469 0.180947 0.138409 0.066 Uiso 0.182(3) 1 calc R . P A -3
H90E H 0.414077 0.159964 0.124399 0.066 Uiso 0.182(3) 1 calc R . P A -3
H90F H 0.447814 0.027545 0.151279 0.066 Uiso 0.182(3) 1 calc R . P A -3
C91B C 0.3998(4) 0.2156(16) 0.0379(3) 0.051(3) Uani 0.182(3) 1 d D U P A -3
H91B H 0.374358 0.122428 0.028325 0.062 Uiso 0.182(3) 1 calc R . P A -3
C92B C 0.3746(5) 0.3369(16) 0.0574(4) 0.052(3) Uani 0.182(3) 1 d D U P A -3
H92D H 0.367089 0.276540 0.076218 0.078 Uiso 0.182(3) 1 calc R . P A -3
H92E H 0.398717 0.430883 0.066210 0.078 Uiso 0.182(3) 1 calc R . P A -3
H92F H 0.341789 0.381374 0.042311 0.078 Uiso 0.182(3) 1 calc R . P A -3
C93B C 0.4111(7) 0.314(3) 0.0085(4) 0.057(4) Uani 0.182(3) 1 d D U P A -3
H93D H 0.427317 0.237756 -0.004377 0.086 Uiso 0.182(3) 1 calc R . P A -3
H93E H 0.378121 0.358406 -0.006365 0.086 Uiso 0.182(3) 1 calc R . P A -3
H93F H 0.435049 0.407915 0.017533 0.086 Uiso 0.182(3) 1 calc R . P A -3
C94B C 0.4940(4) -0.0096(15) 0.0391(3) 0.045(3) Uani 0.182(3) 1 d D U P A -3
H94B H 0.503548 0.074393 0.023710 0.054 Uiso 0.182(3) 1 calc R . P A -3
C95B C 0.4592(6) -0.1389(19) 0.0160(4) 0.064(4) Uani 0.182(3) 1 d D U P A -3
H95D H 0.426690 -0.084193 0.002933 0.095 Uiso 0.182(3) 1 calc R . P A -3
H95E H 0.477712 -0.185635 0.000641 0.095 Uiso 0.182(3) 1 calc R . P A -3
H95F H 0.450874 -0.230397 0.029679 0.095 Uiso 0.182(3) 1 calc R . P A -3
C96B C 0.5464(7) -0.081(4) 0.0610(6) 0.059(6) Uani 0.182(3) 1 d D U P A -3
H96D H 0.566624 0.009541 0.075139 0.088 Uiso 0.182(3) 1 calc R . P A -3
H96E H 0.539648 -0.171395 0.075465 0.088 Uiso 0.182(3) 1 calc R . P A -3
H96F H 0.566486 -0.126633 0.046426 0.088 Uiso 0.182(3) 1 calc R . P A -3

loop_
_atom_site_aniso_label
_atom_site_aniso_U_11
_atom_site_aniso_U_22
_atom_site_aniso_U_33
_atom_site_aniso_U_23
_atom_site_aniso_U_13
_atom_site_aniso_U_12
F101 0.052(5) 0.046(3) 0.090(3) 0.002(2) 0.005(4) -0.014(4)
F102 0.056(5) 0.062(4) 0.082(3) -0.008(2) 0.008(4) 0.003(4)
F103 0.031(5) 0.064(3) 0.084(3) 0.000(2) -0.008(4) 0.004(3)
C104 0.035(7) 0.046(4) 0.072(4) -0.005(3) 0.000(5) -0.004(4)
F105 0.057(5) 0.045(3) 0.104(4) 0.015(2) 0.007(5) 0.014(4)
F106 0.052(4) 0.044(2) 0.099(3) 0.029(2) 0.006(4) -0.005(3)
F107 0.024(5) 0.049(3) 0.094(3) 0.023(2) -0.011(4) 0.000(3)
C108 0.034(6) 0.039(3) 0.092(5) 0.011(3) 0.003(5) -0.008(4)
C109 0.023(6) 0.040(2) 0.071(3) 0.007(3) 0.010(4) 0.002(2)
C1 0.053(4) 0.041(3) 0.032(5) -0.009(3) 0.006(3) -0.001(3)
C2 0.057(6) 0.030(4) 0.049(7) 0.005(4) 0.014(4) 0.005(3)
C3 0.038(4) 0.029(4) 0.049(7) -0.001(4) 0.011(3) 0.005(3)
C4 0.042(5) 0.026(3) 0.050(7) 0.006(4) 0.010(3) 0.006(3)
C5 0.027(3) 0.029(3) 0.053(7) -0.001(4) 0.012(3) 0.006(2)
C6 0.029(4) 0.027(3) 0.041(5) 0.001(3) 0.008(3) 0.013(2)
C7 0.020(3) 0.027(3) 0.052(5) -0.003(3) 0.010(3) 0.0034(19)
C8 0.023(3) 0.029(3) 0.048(5) -0.003(3) 0.007(3) 0.007(2)
C9 0.023(3) 0.037(3) 0.054(4) -0.006(3) 0.009(3) -0.004(2)
C10 0.030(3) 0.050(4) 0.061(5) -0.006(3) 0.015(3) -0.002(3)
C11 0.041(3) 0.069(5) 0.070(5) -0.006(4) 0.025(4) -0.008(3)
C12 0.042(4) 0.066(4) 0.080(5) 0.017(4) 0.022(4) -0.006(3)
C13 0.036(3) 0.053(4) 0.078(5) 0.013(3) 0.017(3) 0.000(3)
C14 0.029(3) 0.036(3) 0.056(4) 0.006(3) 0.007(3) 0.000(2)
C15 0.029(3) 0.033(3) 0.060(4) 0.003(3) 0.012(3) 0.004(2)
C16 0.023(3) 0.025(3) 0.051(5) 0.002(3) 0.008(3) 0.0038(19)
C17 0.025(3) 0.027(3) 0.050(5) -0.001(3) 0.010(3) 0.0054(19)
C18 0.021(4) 0.023(3) 0.053(6) 0.005(3) 0.011(3) 0.005(2)
C19 0.028(3) 0.026(3) 0.056(7) 0.004(4) 0.016(3) 0.009(2)
C20 0.036(5) 0.025(3) 0.053(6) 0.008(3) 0.017(3) 0.002(3)
C21 0.034(5) 0.035(4) 0.063(6) 0.009(3) 0.021(3) 0.006(3)
C22 0.041(5) 0.036(3) 0.055(5) 0.002(3) 0.022(3) 0.002(3)
C23 0.031(4) 0.033(3) 0.042(6) -0.001(4) 0.017(3) 0.008(3)
C24 0.035(8) 0.019(5) 0.062(11) -0.002(5) 0.014(7) 0.007(5)
Si25 0.066(3) 0.048(3) 0.060(3) 0.015(2) 0.029(3) 0.040(2)
C26 0.050(5) 0.071(5) 0.045(4) -0.002(4) -0.003(4) 0.029(4)
C27 0.039(4) 0.060(5) 0.061(6) -0.036(5) -0.003(5) 0.001(4)
C28 0.081(8) 0.104(10) 0.073(6) -0.009(6) 0.008(6) 0.033(8)
C29 0.026(3) 0.028(3) 0.041(4) 0.006(3) 0.025(3) 0.007(3)
C30 0.036(4) 0.047(4) 0.058(5) -0.011(4) 0.016(3) 0.021(3)
C31 0.055(5) 0.058(5) 0.037(4) 0.007(4) 0.027(4) -0.004(4)
C32 0.057(5) 0.043(4) 0.050(4) 0.000(3) 0.019(4) 0.008(4)
C33 0.112(10) 0.066(11) 0.063(8) -0.016(7) 0.013(8) -0.043(8)
C34 0.131(10) 0.081(8) 0.115(10) 0.061(8) 0.063(8) 0.055(8)
C24B 0.027(8) 0.039(8) 0.033(8) 0.005(6) 0.016(6) 0.008(7)
Si2B 0.0206(17) 0.0249(17) 0.060(3) 0.0024(18) 0.0166(18) 0.0053(13)
C26B 0.044(6) 0.038(5) 0.048(5) 0.005(4) 0.020(4) 0.004(5)
C27B 0.044(7) 0.058(8) 0.048(6) -0.008(5) 0.008(5) -0.001(6)
C28B 0.035(6) 0.057(9) 0.061(8) 0.011(7) 0.019(5) -0.005(6)
C29B 0.020(4) 0.042(5) 0.063(6) -0.004(5) 0.026(5) 0.010(4)
C30B 0.070(11) 0.056(9) 0.110(14) -0.017(8) 0.007(11) 0.039(8)
C31B 0.059(9) 0.075(10) 0.079(9) -0.023(7) 0.038(8) -0.007(8)
C32B 0.052(6) 0.077(7) 0.067(7) 0.007(6) 0.004(6) 0.017(5)
C33B 0.047(10) 0.11(2) 0.075(12) 0.016(11) -0.009(8) 0.002(10)
C34B 0.034(6) 0.077(8) 0.037(6) -0.015(7) 0.002(6) 0.007(5)
C35 0.024(3) 0.026(2) 0.053(6) 0.010(4) 0.014(3) 0.006(2)
C36 0.029(3) 0.034(3) 0.041(4) 0.004(3) 0.013(3) 0.005(2)
Si37 0.0284(10) 0.0234(10) 0.0385(10) 0.0045(8) 0.0074(7) 0.0060(7)
C38 0.027(3) 0.051(3) 0.061(3) -0.001(3) 0.025(2) 0.004(3)
C39 0.054(4) 0.064(4) 0.089(6) 0.004(4) 0.044(4) -0.003(3)
C40 0.048(4) 0.088(6) 0.065(3) -0.009(4) 0.031(3) 0.010(4)
C41 0.036(3) 0.028(3) 0.038(3) 0.004(3) 0.003(3) 0.007(2)
C42 0.078(5) 0.023(4) 0.059(4) 0.000(4) 0.026(4) -0.010(4)
C43 0.067(5) 0.023(3) 0.085(8) -0.007(4) -0.020(4) 0.004(3)
C44 0.047(4) 0.049(5) 0.048(3) 0.001(3) 0.008(3) 0.002(3)
C45 0.043(5) 0.054(5) 0.039(3) -0.001(3) 0.010(3) -0.003(4)
C46 0.072(6) 0.051(5) 0.044(4) -0.009(3) 0.024(4) 0.001(4)
C44B 0.049(7) 0.046(8) 0.044(6) 0.004(7) 0.007(6) 0.000(7)
C45B 0.049(10) 0.056(15) 0.062(13) 0.007(13) -0.007(9) -0.008(11)
C46B 0.077(15) 0.045(11) 0.050(12) -0.003(10) 0.020(12) -0.006(12)
C51 0.061(5) 0.039(3) 0.037(6) 0.002(4) 0.011(4) -0.013(3)
C52 0.043(4) 0.035(4) 0.047(6) -0.004(4) 0.007(3) -0.012(3)
C53 0.039(5) 0.032(3) 0.040(6) -0.003(3) 0.006(3) -0.011(3)
C54 0.031(4) 0.026(4) 0.046(6) -0.003(3) 0.005(3) -0.015(3)
C55 0.027(5) 0.027(3) 0.043(5) -0.004(3) 0.004(3) -0.011(3)
C56 0.026(3) 0.030(3) 0.040(5) 0.010(3) 0.004(3) -0.011(2)
C57 0.027(4) 0.033(3) 0.044(5) 0.000(3) 0.003(3) -0.012(2)
C58 0.025(3) 0.042(4) 0.049(5) 0.010(3) 0.006(3) -0.012(2)
C59 0.037(4) 0.042(3) 0.049(4) 0.004(3) 0.008(3) -0.012(2)
C60 0.042(4) 0.055(4) 0.061(5) 0.004(4) 0.018(4) -0.017(3)
C61 0.048(3) 0.064(4) 0.059(4) 0.005(3) 0.021(3) -0.010(3)
C62 0.052(4) 0.070(4) 0.058(4) -0.004(3) 0.019(3) -0.009(3)
C63 0.044(4) 0.048(4) 0.059(4) -0.011(3) 0.013(3) -0.015(3)
C64 0.031(3) 0.046(3) 0.050(4) 0.001(3) 0.011(3) -0.009(2)
C65 0.029(3) 0.036(3) 0.048(4) -0.006(3) 0.006(3) -0.015(2)
C66 0.025(3) 0.037(3) 0.045(4) 0.001(3) 0.007(3) -0.013(2)
C67 0.028(4) 0.032(3) 0.041(5) -0.006(3) 0.006(3) -0.014(2)
C68 0.023(4) 0.031(3) 0.045(5) -0.003(3) 0.007(3) -0.011(3)
C69 0.030(5) 0.029(3) 0.042(5) -0.006(3) 0.006(3) -0.008(3)
C70 0.027(4) 0.032(4) 0.042(5) -0.001(3) 0.005(3) -0.007(3)
C71 0.029(5) 0.037(4) 0.049(5) -0.001(3) 0.009(3) -0.004(3)
C72 0.033(5) 0.050(5) 0.057(6) 0.002(4) 0.017(3) -0.003(4)
C73 0.027(4) 0.032(3) 0.036(5) 0.000(3) 0.007(3) -0.009(3)
C74 0.030(4) 0.044(5) 0.049(5) 0.004(3) 0.006(3) -0.007(3)
Si75 0.0440(15) 0.0406(15) 0.0564(14) 0.0066(10) -0.0065(12) -0.0266(10)
C76 0.067(5) 0.047(4) 0.100(6) 0.016(4) -0.036(4) -0.008(3)
C77 0.081(5) 0.078(4) 0.076(4) 0.019(4) 0.005(4) -0.006(4)
C78 0.079(7) 0.089(8) 0.072(6) 0.009(5) -0.007(5) -0.028(6)
C79 0.050(3) 0.096(5) 0.093(5) 0.031(4) -0.005(3) -0.031(3)
C80 0.053(5) 0.151(9) 0.128(7) 0.080(7) -0.009(5) -0.034(6)
C81 0.045(4) 0.109(6) 0.160(10) 0.027(6) 0.007(5) -0.008(4)
C82 0.063(5) 0.050(4) 0.092(7) 0.012(5) -0.001(4) -0.024(4)
C83 0.075(9) 0.029(7) 0.063(7) 0.000(6) -0.004(6) 0.005(6)
C84 0.078(9) 0.038(5) 0.127(13) -0.001(7) -0.025(8) -0.028(5)
C82B 0.086(8) 0.039(6) 0.097(9) 0.011(6) -0.022(7) -0.023(6)
C83B 0.124(14) 0.046(8) 0.106(14) -0.001(9) -0.046(11) -0.015(9)
C84B 0.095(11) 0.023(10) 0.098(12) -0.027(9) -0.004(11) 0.009(8)
C85 0.030(4) 0.035(3) 0.046(5) -0.010(3) 0.015(3) -0.010(3)
C86 0.037(3) 0.037(3) 0.042(4) -0.011(3) 0.017(3) -0.008(2)
Si87 0.0413(19) 0.0360(17) 0.0543(18) -0.0048(11) -0.0012(11) -0.0219(13)
C88 0.044(6) 0.068(7) 0.106(7) 0.004(6) 0.030(5) -0.013(5)
C89 0.071(8) 0.094(9) 0.138(14) 0.015(9) 0.075(10) 0.022(7)
C90 0.062(7) 0.058(7) 0.110(7) -0.011(6) 0.057(6) -0.008(6)
C91 0.061(7) 0.030(5) 0.061(7) -0.008(5) -0.004(5) 0.009(4)
C92 0.131(10) 0.034(7) 0.055(6) 0.010(6) 0.025(7) 0.038(7)
C93 0.090(10) 0.044(8) 0.098(16) -0.002(8) -0.032(8) -0.015(7)
C94 0.054(5) 0.034(5) 0.055(5) -0.019(4) -0.009(4) 0.011(4)
C95 0.059(8) 0.032(6) 0.111(12) -0.023(6) -0.030(8) 0.013(6)
C96 0.064(9) 0.037(6) 0.079(8) -0.002(5) -0.006(8) 0.012(6)
C88B 0.034(5) 0.041(6) 0.070(6) 0.000(5) 0.021(5) -0.005(5)
C89B 0.052(8) 0.043(7) 0.099(11) 0.009(7) 0.037(8) -0.015(6)
C90B 0.034(8) 0.037(7) 0.063(6) 0.020(5) 0.017(6) 0.008(6)
C91B 0.039(6) 0.047(6) 0.066(7) -0.003(5) 0.011(5) -0.019(5)
C92B 0.033(6) 0.040(7) 0.088(10) 0.019(7) 0.024(7) -0.007(5)
C93B 0.036(8) 0.064(10) 0.067(8) 0.015(7) 0.007(7) 0.001(7)
C94B 0.046(6) 0.033(6) 0.047(6) 0.000(5) -0.001(5) -0.007(5)
C95B 0.058(8) 0.045(8) 0.084(10) -0.026(7) 0.015(7) -0.018(7)
C96B 0.072(10) 0.039(10) 0.057(9) 0.001(8) 0.005(8) 0.014(9)

loop_
_atom_type_symbol
_atom_type_description
_atom_type_scat_dispersion_real
_atom_type_scat_dispersion_imag
_atom_type_scat_source
C C 0.0181 0.0091 'International Tables Vol C Tables 4.2.6.8 and 6.1.1.4'
H H 0.0000 0.0000 'International Tables Vol C Tables 4.2.6.8 and 6.1.1.4'
F F 0.0727 0.0534 'International Tables Vol C Tables 4.2.6.8 and 6.1.1.4'
Si Si 0.2541 0.3302 'International Tables Vol C Tables 4.2.6.8 and 6.1.1.4'

loop_
_exptl_crystal_face_index_h
_exptl_crystal_face_index_k
_exptl_crystal_face_index_l
_exptl_crystal_face_perp_dist
17 0 -14 0.0703
-2 5 -4 0.1016
2 -5 9 0.1051
-17 0 14 0.0915
0 0 1 0.0208
0 0 -1 0.0058

loop_
_geom_angle_atom_site_label_1
_geom_angle_atom_site_label_2
_geom_angle_atom_site_label_3
_geom_angle
F101 C104 F102 104.6(12)
F101 C104 C109 111.9(11)
F102 C104 C109 111.2(10)
F103 C104 F101 109.3(11)
F103 C104 F102 105.7(12)
F103 C104 C109 113.6(11)
F105 C108 C109 114.8(12)
F106 C108 F105 105.7(12)
F106 C108 F107 106.9(12)
F106 C108 C109 111.4(10)
F107 C108 F105 105.5(10)
F107 C108 C109 112.1(10)
C104 C109 C51 116.7(9)
C108 C109 C104 108.6(6)
C108 C109 C51 103.5(13)
C1 C109 C104 111.5(13)
C1 C109 C108 108.3(9)
C1 C109 C51 107.8(5)
C2 C1 C109 126.5(9)
C2 C1 C22 120.5(9)
C22 C1 C109 112.0(9)
C1 C2 H2 119.6
C1 C2 C3 120.7(10)
C3 C2 H2 119.6
C2 C3 C20 118.1(9)
C4 C3 C2 122.7(9)
C4 C3 C20 119.3(9)
C3 C4 H4 118.9
C3 C4 C5 122.2(10)
C5 C4 H4 118.9
C4 C5 C6 123.0(8)
C4 C5 C18 118.7(8)
C6 C5 C18 118.3(8)
C5 C6 C7 122.5(8)
C5 C6 C23 116.9(8)
C7 C6 C23 120.6(8)
C6 C7 C16 118.2(7)
C8 C7 C6 122.8(7)
C8 C7 C16 119.0(7)
C7 C8 H8 118.8
C9 C8 C7 122.4(7)
C9 C8 H8 118.8
C8 C9 C10 122.7(7)
C8 C9 C14 118.1(6)
C10 C9 C14 119.2(6)
C9 C10 H10 119.9
C11 C10 C9 120.3(7)
C11 C10 H10 119.9
C10 C11 H11 119.5
C10 C11 C12 120.9(7)
C12 C11 H11 119.5
C11 C12 H12 119.7
C13 C12 C11 120.6(7)
C13 C12 H12 119.7
C12 C13 H13 119.2
C12 C13 C14 121.6(7)
C14 C13 H13 119.2
C13 C14 C9 117.4(6)
C15 C14 C9 119.4(6)
C15 C14 C13 123.1(6)
C14 C15 H15 118.6
C14 C15 C16 122.9(7)
C16 C15 H15 118.6
C15 C16 C7 118.1(7)
C15 C16 C17 122.3(7)
C17 C16 C7 119.6(7)
C16 C17 C35 119.5(7)
C18 C17 C16 121.5(7)
C18 C17 C35 118.8(8)
C17 C18 C5 119.8(8)
C19 C18 C5 118.1(8)
C19 C18 C17 122.0(8)
C18 C19 H19 118.6
C20 C19 C18 122.9(8)
C20 C19 H19 118.6
C19 C20 C3 118.8(9)
C19 C20 C21 122.0(8)
C21 C20 C3 119.2(8)
C20 C21 H21 119.6
C22 C21 C20 120.7(9)
C22 C21 H21 119.6
C1 C22 H22 119.8
C21 C22 C1 120.3(9)
C21 C22 H22 119.8
C24 Si25 C26 106.9(9)
C24 Si25 C29 107.7(10)
C24 Si25 C32 106.6(10)
C29 Si25 C26 110.3(5)
C29 Si25 C32 119.1(5)
C32 Si25 C26 105.5(5)
Si25 C26 H26 107.8
C27 C26 Si25 115.5(6)
C27 C26 H26 107.8
C27 C26 C28 105.9(10)
C28 C26 Si25 111.7(9)
C28 C26 H26 107.8
C26 C27 H27A 109.5
C26 C27 H27B 109.5
C26 C27 H27C 109.5
H27A C27 H27B 109.5
H27A C27 H27C 109.5
H27B C27 H27C 109.5
C26 C28 H28A 109.5
C26 C28 H28B 109.5
C26 C28 H28C 109.5
H28A C28 H28B 109.5
H28A C28 H28C 109.5
H28B C28 H28C 109.5
Si25 C29 H29 106.0
C30 C29 Si25 114.1(6)
C30 C29 H29 106.0
C30 C29 C31 110.4(7)
C31 C29 Si25 113.5(6)
C31 C29 H29 106.0
C29 C30 H30A 109.5
C29 C30 H30B 109.5
C29 C30 H30C 109.5
H30A C30 H30B 109.5
H30A C30 H30C 109.5
H30B C30 H30C 109.5
C29 C31 H31A 109.5
C29 C31 H31B 109.5
C29 C31 H31C 109.5
H31A C31 H31B 109.5
H31A C31 H31C 109.5
H31B C31 H31C 109.5
Si25 C32 H32 107.6
C33 C32 Si25 107.8(10)
C33 C32 H32 107.6
C34 C32 Si25 114.4(7)
C34 C32 H32 107.6
C34 C32 C33 111.6(12)
C32 C33 H33A 109.5
C32 C33 H33B 109.5
C32 C33 H33C 109.5
H33A C33 H33B 109.5
H33A C33 H33C 109.5
H33B C33 H33C 109.5
C32 C34 H34A 109.5
C32 C34 H34B 109.5
C32 C34 H34C 109.5
H34A C34 H34B 109.5
H34A C34 H34C 109.5
H34B C34 H34C 109.5
C24B Si2B C26B 105.5(10)
C24B Si2B C29B 106.1(10)
C26B Si2B C29B 114.4(6)
C32B Si2B C24B 109.5(12)
C32B Si2B C26B 110.8(7)
C32B Si2B C29B 110.2(8)
Si2B C26B H26B 107.4
C27B C26B Si2B 111.9(8)
C27B C26B H26B 107.4
C28B C26B Si2B 114.5(9)
C28B C26B H26B 107.4
C28B C26B C27B 108.1(10)
C26B C27B H27D 109.5
C26B C27B H27E 109.5
C26B C27B H27F 109.5
H27D C27B H27E 109.5
H27D C27B H27F 109.5
H27E C27B H27F 109.5
C26B C28B H28D 109.5
C26B C28B H28E 109.5
C26B C28B H28F 109.5
H28D C28B H28E 109.5
H28D C28B H28F 109.5
H28E C28B H28F 109.5
Si2B C29B H29B 102.4
C30B C29B Si2B 115.3(10)
C30B C29B H29B 102.4
C31B C29B Si2B 116.1(10)
C31B C29B H29B 102.4
C31B C29B C30B 115.1(12)
C29B C30B H30D 109.5
C29B C30B H30E 109.5
C29B C30B H30F 109.5
H30D C30B H30E 109.5
H30D C30B H30F 109.5
H30E C30B H30F 109.5
C29B C31B H31D 109.5
C29B C31B H31E 109.5
C29B C31B H31F 109.5
H31D C31B H31E 109.5
H31D C31B H31F 109.5
H31E C31B H31F 109.5
Si2B C32B H32B 96.0
C33B C32B Si2B 119.1(14)
C33B C32B H32B 96.0
C34B C32B Si2B 118.8(11)
C34B C32B H32B 96.0
C34B C32B C33B 118.9(14)
C32B C33B H33D 109.5
C32B C33B H33E 109.5
C32B C33B H33F 109.5
H33D C33B H33E 109.5
H33D C33B H33F 109.5
H33E C33B H33F 109.5
C32B C34B H34D 109.5
C32B C34B H34E 109.5
C32B C34B H34F 109.5
H34D C34B H34E 109.5
H34D C34B H34F 109.5
H34E C34B H34F 109.5
C36 C35 C17 176.3(14)
C35 C36 Si37 172.7(9)
C36 Si37 C38 108.6(4)
C36 Si37 C41 105.7(5)
C41 Si37 C38 111.0(4)
Si37 C38 H38 107.4
C39 C38 Si37 112.4(5)
C39 C38 H38 107.4
C39 C38 C40 111.5(7)
C40 C38 Si37 110.5(5)
C40 C38 H38 107.4
C38 C39 H39A 109.5
C38 C39 H39B 109.5
C38 C39 H39C 109.5
H39A C39 H39B 109.5
H39A C39 H39C 109.5
H39B C39 H39C 109.5
C38 C40 H40A 109.5
C38 C40 H40B 109.5
C38 C40 H40C 109.5
H40A C40 H40B 109.5
H40A C40 H40C 109.5
H40B C40 H40C 109.5
Si37 C41 H41 106.8
C42 C41 Si37 110.6(6)
C42 C41 H41 106.8
C43 C41 Si37 115.5(7)
C43 C41 H41 106.8
C43 C41 C42 110.0(8)
C41 C42 H42A 109.5
C41 C42 H42B 109.5
C41 C42 H42C 109.5
H42A C42 H42B 109.5
H42A C42 H42C 109.5
H42B C42 H42C 109.5
C41 C43 H43A 109.5
C41 C43 H43B 109.5
C41 C43 H43C 109.5
H43A C43 H43B 109.5
H43A C43 H43C 109.5
H43B C43 H43C 109.5
C45 C44 H44 104.2
C45 C44 C46 113.3(8)
C46 C44 H44 104.2
C44 C45 H45A 109.5
C44 C45 H45B 109.5
C44 C45 H45C 109.5
H45A C45 H45B 109.5
H45A C45 H45C 109.5
H45B C45 H45C 109.5
C44 C46 H46A 109.5
C44 C46 H46B 109.5
C44 C46 H46C 109.5
H46A C46 H46B 109.5
H46A C46 H46C 109.5
H46B C46 H46C 109.5
C45B C44B H44B 102.7
C46B C44B H44B 102.7
C46B C44B C45B 115(2)
C44B C45B H45D 109.5
C44B C45B H45E 109.5
C44B C45B H45F 109.5
H45D C45B H45E 109.5
H45D C45B H45F 109.5
H45E C45B H45F 109.5
C44B C46B H46D 109.5
C44B C46B H46E 109.5
C44B C46B H46F 109.5
H46D C46B H46E 109.5
H46D C46B H46F 109.5
H46E C46B H46F 109.5
C52 C51 C109 122.3(9)
C52 C51 C72 116.4(9)
C72 C51 C109 119.5(9)
C51 C52 H52 118.9
C51 C52 C53 122.2(9)
C53 C52 H52 118.9
C52 C53 C70 119.6(8)
C54 C53 C52 121.9(8)
C54 C53 C70 118.5(8)
C53 C54 H54 118.7
C53 C54 C55 122.5(8)
C55 C54 H54 118.7
C54 C55 C56 122.4(8)
C54 C55 C68 118.6(8)
C56 C55 C68 119.0(8)
C55 C56 C57 121.5(8)
C55 C56 C73 119.6(8)
C57 C56 C73 118.7(8)
C56 C57 C66 118.8(8)
C58 C57 C56 122.8(7)
C58 C57 C66 118.3(7)
C57 C58 H58 118.5
C59 C58 C57 123.0(8)
C59 C58 H58 118.5
C58 C59 C60 123.4(7)
C58 C59 C64 118.3(7)
C60 C59 C64 118.3(7)
C59 C60 H60 119.3
C61 C60 C59 121.4(7)
C61 C60 H60 119.3
C60 C61 H61 119.8
C60 C61 C62 120.4(7)
C62 C61 H61 119.8
C61 C62 H62 119.6
C63 C62 C61 120.7(7)
C63 C62 H62 119.6
C62 C63 H63 119.2
C62 C63 C64 121.6(6)
C64 C63 H63 119.2
C63 C64 C59 117.5(6)
C65 C64 C59 119.6(6)
C65 C64 C63 122.9(6)
C64 C65 H65 118.8
C64 C65 C66 122.4(6)
C66 C65 H65 118.8
C65 C66 C57 118.5(7)
C65 C66 C67 121.8(7)
C67 C66 C57 119.7(7)
C66 C67 C85 119.1(7)
C68 C67 C66 121.2(7)
C68 C67 C85 119.7(7)
C67 C68 C55 119.8(8)
C69 C68 C55 118.5(8)
C69 C68 C67 121.7(8)
C68 C69 H69 118.8
C70 C69 C68 122.4(8)
C70 C69 H69 118.8
C69 C70 C53 119.5(8)
C69 C70 C71 123.5(8)
C71 C70 C53 117.0(8)
C70 C71 H71 119.3
C72 C71 C70 121.3(9)
C72 C71 H71 119.3
C51 C72 H72 118.3
C71 C72 C51 123.4(9)
C71 C72 H72 118.3
C74 C73 C56 174.4(14)
C73 C74 Si75 177.6(14)
C74 Si75 C76 104.9(6)
C74 Si75 C79 106.3(6)
C76 Si75 C79 108.4(4)
Si75 C76 H76 105.5
C77 C76 Si75 115.5(6)
C77 C76 H76 105.5
C77 C76 C78 110.8(8)
C78 C76 Si75 113.0(7)
C78 C76 H76 105.5
C76 C77 H77A 109.5
C76 C77 H77B 109.5
C76 C77 H77C 109.5
H77A C77 H77B 109.5
H77A C77 H77C 109.5
H77B C77 H77C 109.5
C76 C78 H78A 109.5
C76 C78 H78B 109.5
C76 C78 H78C 109.5
H78A C78 H78B 109.5
H78A C78 H78C 109.5
H78B C78 H78C 109.5
Si75 C79 H79 107.0
C80 C79 Si75 107.4(6)
C80 C79 H79 107.0
C80 C79 C81 115.1(9)
C81 C79 Si75 112.9(5)
C81 C79 H79 107.0
C79 C80 H80A 109.5
C79 C80 H80B 109.5
C79 C80 H80C 109.5
H80A C80 H80B 109.5
H80A C80 H80C 109.5
H80B C80 H80C 109.5
C79 C81 H81A 109.5
C79 C81 H81B 109.5
C79 C81 H81C 109.5
H81A C81 H81B 109.5
H81A C81 H81C 109.5
H81B C81 H81C 109.5
C83 C82 H82 107.8
C83 C82 C84 110.8(12)
C84 C82 H82 107.8
C82 C83 H83A 109.5
C82 C83 H83B 109.5
C82 C83 H83C 109.5
H83A C83 H83B 109.5
H83A C83 H83C 109.5
H83B C83 H83C 109.5
C82 C84 H84A 109.5
C82 C84 H84B 109.5
C82 C84 H84C 109.5
H84A C84 H84B 109.5
H84A C84 H84C 109.5
H84B C84 H84C 109.5
C83B C82B H82B 105.0
C83B C82B C84B 103.3(15)
C84B C82B H82B 105.0
C82B C83B H83D 109.5
C82B C83B H83E 109.5
C82B C83B H83F 109.5
H83D C83B H83E 109.5
H83D C83B H83F 109.5
H83E C83B H83F 109.5
C82B C84B H84D 109.5
C82B C84B H84E 109.5
C82B C84B H84F 109.5
H84D C84B H84E 109.5
H84D C84B H84F 109.5
H84E C84B H84F 109.5
C86 C85 C67 175.8(15)
C85 C86 Si87 177.1(12)
C91 Si87 C88 108.8(7)
C91 Si87 C94 116.4(7)
C94 Si87 C88 110.2(6)
C88B Si87 C94B 107.6(6)
C91B Si87 C88B 121.4(6)
C91B Si87 C94B 106.3(6)
C89 C88 H88 106.6
C89 C88 C90 107.4(12)
C90 C88 H88 106.6
C88 C89 H89A 109.5
C88 C89 H89B 109.5
C88 C89 H89C 109.5
H89A C89 H89B 109.5
H89A C89 H89C 109.5
H89B C89 H89C 109.5
C88 C90 H90A 109.5
C88 C90 H90B 109.5
C88 C90 H90C 109.5
H90A C90 H90B 109.5
H90A C90 H90C 109.5
H90B C90 H90C 109.5
C92 C91 H91 107.4
C92 C91 C93 111.0(14)
C93 C91 H91 107.4
C91 C92 H92A 109.5
C91 C92 H92B 109.5
C91 C92 H92C 109.5
H92A C92 H92B 109.5
H92A C92 H92C 109.5
H92B C92 H92C 109.5
C91 C93 H93A 109.5
C91 C93 H93B 109.5
C91 C93 H93C 109.5
H93A C93 H93B 109.5
H93A C93 H93C 109.5
H93B C93 H93C 109.5
C95 C94 H94 107.6
C96 C94 H94 107.6
C96 C94 C95 109.6(11)
C94 C95 H95A 109.5
C94 C95 H95B 109.5
C94 C95 H95C 109.5
H95A C95 H95B 109.5
H95A C95 H95C 109.5
H95B C95 H95C 109.5
C94 C96 H96A 109.5
C94 C96 H96B 109.5
C94 C96 H96C 109.5
H96A C96 H96B 109.5
H96A C96 H96C 109.5
H96B C96 H96C 109.5
C89B C88B H88B 108.1
C89B C88B C90B 111.4(11)
C90B C88B H88B 108.1
C88B C89B H89D 109.5
C88B C89B H89E 109.5
C88B C89B H89F 109.5
H89D C89B H89E 109.5
H89D C89B H89F 109.5
H89E C89B H89F 109.5
C88B C90B H90D 109.5
C88B C90B H90E 109.5
C88B C90B H90F 109.5
H90D C90B H90E 109.5
H90D C90B H90F 109.5
H90E C90B H90F 109.5
C92B C91B H91B 108.8
C92B C91B C93B 108.3(11)
C93B C91B H91B 108.8
C91B C92B H92D 109.5
C91B C92B H92E 109.5
C91B C92B H92F 109.5
H92D C92B H92E 109.5
H92D C92B H92F 109.5
H92E C92B H92F 109.5
C91B C93B H93D 109.5
C91B C93B H93E 109.5
C91B C93B H93F 109.5
H93D C93B H93E 109.5
H93D C93B H93F 109.5
H93E C93B H93F 109.5
C95B C94B H94B 105.5
C95B C94B C96B 114.2(13)
C96B C94B H94B 105.5
C94B C95B H95D 109.5
C94B C95B H95E 109.5
C94B C95B H95F 109.5
H95D C95B H95E 109.5
H95D C95B H95F 109.5
H95E C95B H95F 109.5
C94B C96B H96D 109.5
C94B C96B H96E 109.5
C94B C96B H96F 109.5
H96D C96B H96E 109.5
H96D C96B H96F 109.5
H96E C96B H96F 109.5

loop_
_geom_bond_atom_site_label_1
_geom_bond_atom_site_label_2
_geom_bond_distance
F101 C104 1.351(18)
F102 C104 1.360(17)
F103 C104 1.322(11)
C104 C109 1.545(10)
F105 C108 1.350(19)
F106 C108 1.342(18)
F107 C108 1.347(9)
C108 C109 1.530(10)
C109 C1 1.505(14)
C109 C51 1.585(15)
C1 C2 1.346(10)
C1 C22 1.442(10)
C2 H2 0.9500
C2 C3 1.429(10)
C3 C4 1.374(10)
C3 C20 1.444(10)
C4 H4 0.9500
C4 C5 1.407(10)
C5 C6 1.417(9)
C5 C18 1.447(9)
C6 C7 1.417(9)
C6 C23 1.457(17)
C7 C8 1.404(8)
C7 C16 1.450(9)
C8 H8 0.9500
C8 C9 1.393(9)
C9 C10 1.424(8)
C9 C14 1.453(8)
C10 H10 0.9500
C10 C11 1.353(10)
C11 H11 0.9500
C11 C12 1.427(9)
C12 H12 0.9500
C12 C13 1.344(9)
C13 H13 0.9500
C13 C14 1.427(8)
C14 C15 1.380(9)
C15 H15 0.9500
C15 C16 1.397(9)
C16 C17 1.415(8)
C17 C18 1.408(9)
C17 C35 1.424(14)
C18 C19 1.398(9)
C19 H19 0.9500
C19 C20 1.379(9)
C20 C21 1.420(9)
C21 H21 0.9500
C21 C22 1.346(9)
C22 H22 0.9500
C24 Si25 1.838(11)
Si25 C26 1.963(10)
Si25 C29 1.852(8)
Si25 C32 1.859(10)
C26 H26 1.0000
C26 C27 1.470(12)
C26 C28 1.525(11)
C27 H27A 0.9800
C27 H27B 0.9800
C27 H27C 0.9800
C28 H28A 0.9800
C28 H28B 0.9800
C28 H28C 0.9800
C29 H29 1.0000
C29 C30 1.509(8)
C29 C31 1.562(9)
C30 H30A 0.9800
C30 H30B 0.9800
C30 H30C 0.9800
C31 H31A 0.9800
C31 H31B 0.9800
C31 H31C 0.9800
C32 H32 1.0000
C32 C33 1.530(12)
C32 C34 1.529(11)
C33 H33A 0.9800
C33 H33B 0.9800
C33 H33C 0.9800
C34 H34A 0.9800
C34 H34B 0.9800
C34 H34C 0.9800
C24B Si2B 1.846(12)
Si2B C26B 1.877(10)
Si2B C29B 1.909(10)
Si2B C32B 1.836(12)
C26B H26B 1.0000
C26B C27B 1.507(12)
C26B C28B 1.500(12)
C27B H27D 0.9800
C27B H27E 0.9800
C27B H27F 0.9800
C28B H28D 0.9800
C28B H28E 0.9800
C28B H28F 0.9800
C29B H29B 1.0000
C29B C30B 1.517(12)
C29B C31B 1.488(13)
C30B H30D 0.9800
C30B H30E 0.9800
C30B H30F 0.9800
C31B H31D 0.9800
C31B H31E 0.9800
C31B H31F 0.9800
C32B H32B 1.0000
C32B C33B 1.504(14)
C32B C34B 1.473(13)
C33B H33D 0.9800
C33B H33E 0.9800
C33B H33F 0.9800
C34B H34D 0.9800
C34B H34E 0.9800
C34B H34F 0.9800
C35 C36 1.189(12)
C36 Si37 1.834(8)
Si37 C38 1.904(6)
Si37 C41 1.851(7)
Si37 C44 1.885(8)
Si37 C44B 1.875(13)
C38 H38 1.0000
C38 C39 1.522(9)
C38 C40 1.523(8)
C39 H39A 0.9800
C39 H39B 0.9800
C39 H39C 0.9800
C40 H40A 0.9800
C40 H40B 0.9800
C40 H40C 0.9800
C41 H41 1.0000
C41 C42 1.530(9)
C41 C43 1.527(9)
C42 H42A 0.9800
C42 H42B 0.9800
C42 H42C 0.9800
C43 H43A 0.9800
C43 H43B 0.9800
C43 H43C 0.9800
C44 H44 1.0000
C44 C45 1.510(10)
C44 C46 1.511(10)
C45 H45A 0.9800
C45 H45B 0.9800
C45 H45C 0.9800
C46 H46A 0.9800
C46 H46B 0.9800
C46 H46C 0.9800
C44B H44B 1.0000
C44B C45B 1.512(15)
C44B C46B 1.510(15)
C45B H45D 0.9800
C45B H45E 0.9800
C45B H45F 0.9800
C46B H46D 0.9800
C46B H46E 0.9800
C46B H46F 0.9800
C51 C52 1.359(10)
C51 C72 1.458(10)
C52 H52 0.9500
C52 C53 1.433(10)
C53 C54 1.378(10)
C53 C70 1.453(9)
C54 H54 0.9500
C54 C55 1.409(9)
C55 C56 1.416(9)
C55 C68 1.451(9)
C56 C57 1.417(9)
C56 C73 1.428(16)
C57 C58 1.402(9)
C57 C66 1.453(9)
C58 H58 0.9500
C58 C59 1.376(10)
C59 C60 1.423(9)
C59 C64 1.450(8)
C60 H60 0.9500
C60 C61 1.346(10)
C61 H61 0.9500
C61 C62 1.417(9)
C62 H62 0.9500
C62 C63 1.342(9)
C63 H63 0.9500
C63 C64 1.429(9)
C64 C65 1.378(8)
C65 H65 0.9500
C65 C66 1.394(9)
C66 C67 1.412(8)
C67 C68 1.405(9)
C67 C85 1.445(14)
C68 C69 1.399(9)
C69 H69 0.9500
C69 C70 1.379(9)
C70 C71 1.416(9)
C71 H71 0.9500
C71 C72 1.338(10)
C72 H72 0.9500
C73 C74 1.211(15)
C74 Si75 1.838(8)
Si75 C76 1.917(8)
Si75 C79 1.928(8)
Si75 C82 1.804(10)
Si75 C82B 1.862(12)
C76 H76 1.0000
C76 C77 1.499(9)
C76 C78 1.527(10)
C77 H77A 0.9800
C77 H77B 0.9800
C77 H77C 0.9800
C78 H78A 0.9800
C78 H78B 0.9800
C78 H78C 0.9800
C79 H79 1.0000
C79 C80 1.516(9)
C79 C81 1.528(10)
C80 H80A 0.9800
C80 H80B 0.9800
C80 H80C 0.9800
C81 H81A 0.9800
C81 H81B 0.9800
C81 H81C 0.9800
C82 H82 1.0000
C82 C83 1.507(13)
C82 C84 1.534(11)
C83 H83A 0.9800
C83 H83B 0.9800
C83 H83C 0.9800
C84 H84A 0.9800
C84 H84B 0.9800
C84 H84C 0.9800
C82B H82B 1.0000
C82B C83B 1.533(14)
C82B C84B 1.551(15)
C83B H83D 0.9800
C83B H83E 0.9800
C83B H83F 0.9800
C84B H84D 0.9800
C84B H84E 0.9800
C84B H84F 0.9800
C85 C86 1.204(12)
C86 Si87 1.855(8)
Si87 C88 1.936(10)
Si87 C91 1.846(11)
Si87 C94 1.861(9)
Si87 C88B 1.850(10)
Si87 C91B 1.834(10)
Si87 C94B 1.989(10)
C88 H88 1.0000
C88 C89 1.537(13)
C88 C90 1.550(13)
C89 H89A 0.9800
C89 H89B 0.9800
C89 H89C 0.9800
C90 H90A 0.9800
C90 H90B 0.9800
C90 H90C 0.9800
C91 H91 1.0000
C91 C92 1.513(13)
C91 C93 1.541(13)
C92 H92A 0.9800
C92 H92B 0.9800
C92 H92C 0.9800
C93 H93A 0.9800
C93 H93B 0.9800
C93 H93C 0.9800
C94 H94 1.0000
C94 C95 1.540(12)
C94 C96 1.530(11)
C95 H95A 0.9800
C95 H95B 0.9800
C95 H95C 0.9800
C96 H96A 0.9800
C96 H96B 0.9800
C96 H96C 0.9800
C88B H88B 1.0000
C88B C89B 1.530(12)
C88B C90B 1.544(13)
C89B H89D 0.9800
C89B H89E 0.9800
C89B H89F 0.9800
C90B H90D 0.9800
C90B H90E 0.9800
C90B H90F 0.9800
C91B H91B 1.0000
C91B C92B 1.525(13)
C91B C93B 1.541(13)
C92B H92D 0.9800
C92B H92E 0.9800
C92B H92F 0.9800
C93B H93D 0.9800
C93B H93E 0.9800
C93B H93F 0.9800
C94B H94B 1.0000
C94B C95B 1.516(12)
C94B C96B 1.535(13)
C95B H95D 0.9800
C95B H95E 0.9800
C95B H95F 0.9800
C96B H96D 0.9800
C96B H96E 0.9800
C96B H96F 0.9800

loop_
_geom_torsion_atom_site_label_1
_geom_torsion_atom_site_label_2
_geom_torsion_atom_site_label_3
_geom_torsion_atom_site_label_4
_geom_torsion
F101 C104 C109 C108 -49.4(15)
F101 C104 C109 C1 -168.7(10)
F101 C104 C109 C51 67.0(15)
F102 C104 C109 C108 67.1(17)
F102 C104 C109 C1 -52.1(14)
F102 C104 C109 C51 -176.5(12)
F103 C104 C109 C108 -173.8(10)
F103 C104 C109 C1 67.0(14)
F103 C104 C109 C51 -57.4(16)
C104 C109 C1 C2 98.3(18)
C104 C109 C1 C22 -70.4(15)
C104 C109 C51 C52 -10(2)
C104 C109 C51 C72 155.1(14)
F105 C108 C109 C104 -49.3(15)
F105 C108 C109 C1 71.9(14)
F105 C108 C109 C51 -173.9(10)
F106 C108 C109 C104 70.7(17)
F106 C108 C109 C1 -168.1(12)
F106 C108 C109 C51 -53.9(12)
F107 C108 C109 C104 -169.6(9)
F107 C108 C109 C1 -48.4(16)
F107 C108 C109 C51 65.8(14)
C108 C109 C1 C2 -21(2)
C108 C109 C1 C22 170.2(13)
C108 C109 C51 C52 109.6(17)
C108 C109 C51 C72 -85.7(16)
C109 C1 C2 C3 -175.8(17)
C109 C1 C22 C21 176.4(16)
C109 C51 C52 C53 170.3(16)
C109 C51 C72 C71 -170.7(16)
C1 C109 C51 C52 -135.8(14)
C1 C109 C51 C72 29(2)
C1 C2 C3 C4 -175.6(19)
C1 C2 C3 C20 4(3)
C2 C1 C22 C21 7(3)
C2 C3 C4 C5 178.9(19)
C2 C3 C20 C19 -178.6(18)
C2 C3 C20 C21 2(3)
C3 C4 C5 C6 -179.2(17)
C3 C4 C5 C18 0(3)
C3 C20 C21 C22 -3(3)
C4 C3 C20 C19 1(3)
C4 C3 C20 C21 -178.9(18)
C4 C5 C6 C7 -177.5(15)
C4 C5 C6 C23 0(2)
C4 C5 C18 C17 179.8(15)
C4 C5 C18 C19 0(2)
C5 C6 C7 C8 175.8(13)
C5 C6 C7 C16 -3.9(19)
C5 C18 C19 C20 1(2)
C6 C5 C18 C17 -1(2)
C6 C5 C18 C19 179.1(14)
C6 C7 C8 C9 -178.5(10)
C6 C7 C16 C15 -178.1(10)
C6 C7 C16 C17 2.6(15)
C7 C8 C9 C10 176.1(9)
C7 C8 C9 C14 -3.4(13)
C7 C16 C17 C18 -0.4(16)
C7 C16 C17 C35 173.6(10)
C8 C7 C16 C15 2.2(14)
C8 C7 C16 C17 -177.1(10)
C8 C9 C10 C11 -179.2(9)
C8 C9 C14 C13 179.8(8)
C8 C9 C14 C15 2.1(11)
C9 C10 C11 C12 0.0(13)
C9 C14 C15 C16 1.3(11)
C10 C9 C14 C13 0.3(10)
C10 C9 C14 C15 -177.4(7)
C10 C11 C12 C13 -1.1(13)
C11 C12 C13 C14 1.8(12)
C12 C13 C14 C9 -1.4(11)
C12 C13 C14 C15 176.2(7)
C13 C14 C15 C16 -176.3(8)
C14 C9 C10 C11 0.3(12)
C14 C15 C16 C7 -3.5(13)
C14 C15 C16 C17 175.9(8)
C15 C16 C17 C18 -179.7(11)
C15 C16 C17 C35 -5.7(15)
C16 C7 C8 C9 1.2(15)
C16 C17 C18 C5 -1(2)
C16 C17 C18 C19 179.7(12)
C17 C18 C19 C20 -179.5(15)
C18 C5 C6 C7 3(2)
C18 C5 C6 C23 -179.3(15)
C18 C19 C20 C3 -1(3)
C18 C19 C20 C21 178.7(16)
C19 C20 C21 C22 177.6(18)
C20 C3 C4 C5 0(3)
C20 C21 C22 C1 -1(3)
C22 C1 C2 C3 -8(3)
C23 C6 C7 C8 -1.8(19)
C23 C6 C7 C16 178.5(12)
C24 Si25 C29 C30 -172.1(11)
C24 Si25 C29 C31 -44.4(11)
C24 Si25 C32 C33 -67.3(15)
C24 Si25 C32 C34 167.9(13)
C26 Si25 C29 C30 -55.8(8)
C26 Si25 C29 C31 71.9(7)
C26 Si25 C32 C33 179.3(12)
C26 Si25 C32 C34 54.4(11)
C29 Si25 C32 C33 54.7(13)
C29 Si25 C32 C34 -70.1(11)
C32 Si25 C29 C30 66.5(8)
C32 Si25 C29 C31 -165.8(7)
C24B Si2B C26B C27B 62.8(14)
C24B Si2B C26B C28B -60.6(15)
C24B Si2B C32B C33B -151(3)
C24B Si2B C32B C34B 49(2)
C26B Si2B C32B C33B -35(3)
C26B Si2B C32B C34B 165.2(14)
C29B Si2B C26B C27B 179.0(8)
C29B Si2B C26B C28B 55.6(12)
C29B Si2B C32B C33B 92(3)
C29B Si2B C32B C34B -67.2(17)
C32B Si2B C26B C27B -55.7(12)
C32B Si2B C26B C28B -179.1(12)
C35 C17 C18 C5 -174.6(14)
C35 C17 C18 C19 6(2)
C36 Si37 C41 C42 -60.8(8)
C36 Si37 C41 C43 173.5(8)
C38 Si37 C41 C42 -178.3(7)
C38 Si37 C41 C43 55.9(9)
C51 C109 C1 C2 -132.4(14)
C51 C109 C1 C22 59(2)
C51 C52 C53 C54 178.9(19)
C51 C52 C53 C70 -3(3)
C52 C51 C72 C71 -5(3)
C52 C53 C54 C55 -180.0(18)
C52 C53 C70 C69 179.1(17)
C52 C53 C70 C71 0(3)
C53 C54 C55 C56 177.7(17)
C53 C54 C55 C68 0(3)
C53 C70 C71 C72 0(2)
C54 C53 C70 C69 -3(3)
C54 C53 C70 C71 178.5(16)
C54 C55 C56 C57 -176.7(15)
C54 C55 C56 C73 8(2)
C54 C55 C68 C67 176.6(15)
C54 C55 C68 C69 -2(2)
C55 C56 C57 C58 177.1(13)
C55 C56 C57 C66 0.4(19)
C55 C68 C69 C70 1(2)
C56 C55 C68 C67 -1(2)
C56 C55 C68 C69 -179.2(14)
C56 C57 C58 C59 -176.2(11)
C56 C57 C66 C65 177.7(10)
C56 C57 C66 C67 -1.2(17)
C57 C58 C59 C60 178.0(10)
C57 C58 C59 C64 -0.9(15)
C57 C66 C67 C68 1.0(17)
C57 C66 C67 C85 179.4(11)
C58 C57 C66 C65 0.9(16)
C58 C57 C66 C67 -178.1(10)
C58 C59 C60 C61 -177.9(10)
C58 C59 C64 C63 177.5(8)
C58 C59 C64 C65 0.0(12)
C59 C60 C61 C62 0.1(13)
C59 C64 C65 C66 1.4(12)
C60 C59 C64 C63 -1.4(11)
C60 C59 C64 C65 -178.9(7)
C60 C61 C62 C63 -0.8(13)
C61 C62 C63 C64 0.3(12)
C62 C63 C64 C59 0.8(11)
C62 C63 C64 C65 178.2(7)
C63 C64 C65 C66 -176.0(8)
C64 C59 C60 C61 1.0(13)
C64 C65 C66 C57 -1.8(13)
C64 C65 C66 C67 177.1(9)
C65 C66 C67 C68 -177.9(11)
C65 C66 C67 C85 0.5(16)
C66 C57 C58 C59 0.5(17)
C66 C67 C68 C55 0(2)
C66 C67 C68 C69 178.4(13)
C67 C68 C69 C70 -177.4(15)
C68 C55 C56 C57 1(2)
C68 C55 C56 C73 -174.8(15)
C68 C69 C70 C53 1(2)
C68 C69 C70 C71 -180.0(15)
C69 C70 C71 C72 -178.9(17)
C70 C53 C54 C55 2(3)
C70 C71 C72 C51 3(3)
C72 C51 C52 C53 5(3)
C73 C56 C57 C58 -7.4(19)
C73 C56 C57 C66 175.9(12)
C85 C67 C68 C55 -178.4(14)
C85 C67 C68 C69 0(2)

loop_
_exptl_oxdiff_crystal_face_indexfrac_h
_exptl_oxdiff_crystal_face_indexfrac_k
_exptl_oxdiff_crystal_face_indexfrac_l
_exptl_oxdiff_crystal_face_x
_exptl_oxdiff_crystal_face_y
_exptl_oxdiff_crystal_face_z
16.6954 -0.2748 -13.7302 -0.0215 -0.0288 -0.9994
-1.7939 4.9966 -4.2869 -0.6026 -0.7857 0.1398
2.0081 -5.0015 8.9837 0.4876 0.9295 -0.1077
-16.9966 0.0012 14.0009 0.0629 0.0647 1.0128
0.0001 0.0000 1.0001 -0.0236 0.0295 0.0092
-0.0001 -0.0000 -1.0001 0.0236 -0.0295 -0.0092
